data_4088252
loop_
_publ_author_name
'Rovira, Laura'
'Fern\'andez-P\'erez, H\'ector'
'Vidal-Ferran, Anton'

_publ_section_title
;
 Palladium-Based Supramolecularly Regulated Catalysts for Asymmetric
 Allylic Substitutions
;
_journal_issue 4
_journal_name_full Organometallics
_journal_page_first 528
_journal_paper_doi 10.1021/acs.organomet.5b00962
_journal_volume 35
_journal_year 2016
_chemical_absolute_configuration ad
_chemical_formula_sum 'C70 H72 Cl2 O13 P2 Pd'
_chemical_formula_weight 1360.51
_space_group_IT_number 19
_space_group_name_Hall 'P 2ac 2ab'
_space_group_name_H-M_alt 'P 21 21 21'
_symmetry_cell_setting orthorhombic
_symmetry_space_group_name_H-M 'P 21 21 21'
_atom_sites_solution_hydrogens mixed
_audit_creation_method SHELXL-2014
_cell_angle_alpha 90
_cell_angle_beta 90
_cell_angle_gamma 90
_cell_formula_units_Z 4
_cell_length_a 12.5154(8)
_cell_length_b 22.1406(12)
_cell_length_c 26.2373(17)
_cell_measurement_reflns_used 8543
_cell_measurement_temperature 100(2)
_cell_measurement_theta_max 24.66
_cell_measurement_theta_min 2.41
_cell_volume 7270.3(8)
_computing_cell_refinement 'Bruker APEX2 v2011.4-0'
_computing_data_collection 'Bruker APEX2 v2011.4-0'
_computing_data_reduction 'Bruker SAINT V7.60A'
_computing_molecular_graphics 'Bruker SHELXTL'
_computing_publication_material 'Bruker SHELXTL'
_computing_structure_refinement 'SHELXL-2014 (Sheldrick, 2014)'
_computing_structure_solution Sir2011
_diffrn_ambient_temperature 100(2)
_diffrn_detector_area_resol_mean 512
_diffrn_detector_type '4K CCD area detector APEX II'
_diffrn_measured_fraction_theta_full 1.000
_diffrn_measured_fraction_theta_max 0.984
_diffrn_measurement_device_type 'APEX DUO Kappa 4-axis goniometer'
_diffrn_measurement_method
;
 Fullsphere data collection, phi and omega scans
;
_diffrn_measurement_specimen_support 'magnetic support with MicroMount'
_diffrn_radiation_monochromator 'Quazar MX Multilayer Optics'
_diffrn_radiation_type MoK\a
_diffrn_radiation_wavelength 0.71073
_diffrn_reflns_av_R_equivalents 0.0781
_diffrn_reflns_av_unetI/netI 0.1181
_diffrn_reflns_Laue_measured_fraction_full 1.000
_diffrn_reflns_Laue_measured_fraction_max 0.984
_diffrn_reflns_limit_h_max 16
_diffrn_reflns_limit_h_min -11
_diffrn_reflns_limit_k_max 29
_diffrn_reflns_limit_k_min -20
_diffrn_reflns_limit_l_max 34
_diffrn_reflns_limit_l_min -32
_diffrn_reflns_number 72166
_diffrn_reflns_point_group_measured_fraction_full 0.998
_diffrn_reflns_point_group_measured_fraction_max 0.960
_diffrn_reflns_theta_full 25.242
_diffrn_reflns_theta_max 28.351
_diffrn_reflns_theta_min 1.803
_diffrn_source 'Microfocus source E025 IuS'
_diffrn_source_current 0.6
_diffrn_source_power 50
_diffrn_source_size '0.2 mm x 0.2 mm fine focus'
_diffrn_source_type 'Bruker APEX DUO'
_exptl_absorpt_coefficient_mu 0.430
_exptl_absorpt_correction_T_max 0.983
_exptl_absorpt_correction_T_min 0.756
_exptl_absorpt_correction_type empirical
_exptl_absorpt_process_details
; 
 SADABS Version 2008/1 Bruker-Nonius
 Blessing, Acta Cryst. (1995) A51 33-38
;
_exptl_crystal_colour yellow
_exptl_crystal_density_diffrn 1.243
_exptl_crystal_description needle
_exptl_crystal_F_000 2824
_exptl_crystal_size_max 0.30
_exptl_crystal_size_mid 0.06
_exptl_crystal_size_min 0.04
_platon_squeeze_details
;
;
_refine_diff_density_max 0.681
_refine_diff_density_min -0.865
_refine_diff_density_rms 0.078
_refine_ls_abs_structure_details
;
 Flack x determined using 3256 quotients [(I+)-(I-)]/[(I+)+(I-)]
 (Parsons, Flack and Wagner, Acta Cryst. B69 (2013) 249-259).
;
_refine_ls_abs_structure_Flack 0.004(13)
_refine_ls_extinction_method none
_refine_ls_goodness_of_fit_ref 0.982
_refine_ls_hydrogen_treatment constr
_refine_ls_matrix_type full
_refine_ls_number_parameters 1458
_refine_ls_number_reflns 17434
_refine_ls_number_restraints 3010
_refine_ls_restrained_S_all 0.975
_refine_ls_R_factor_all 0.1336
_refine_ls_R_factor_gt 0.0657
_refine_ls_shift/su_max 0.000
_refine_ls_shift/su_mean 0.000
_refine_ls_structure_factor_coef Fsqd
_refine_ls_weighting_details 'w=1/[\s^2^(Fo^2^)+(0.0855P)^2^] where P=(Fo^2^+2Fc^2^)/3'
_refine_ls_weighting_scheme calc
_refine_ls_wR_factor_gt 0.1466
_refine_ls_wR_factor_ref 0.1675
_reflns_Friedel_coverage 0.792
_reflns_Friedel_fraction_full 0.997
_reflns_Friedel_fraction_max 0.932
_reflns_number_gt 9510
_reflns_number_total 17434
_reflns_threshold_expression 'I > 2\s(I)'
_cod_data_source_file om5b00962_si_002.cif
_cod_data_source_block mo_hfp1021_1_0m
_cod_depositor_comments
;
The following automatic conversions were performed:

data item '_symmetry_cell_setting' value 'Orthorhombic' was changed
to 'orthorhombic' in accordance with the
/home/saulius/struct/COD-crude-data/automatic-downloads/DataCite-retrospective/ACS/depositions/lib/dictionaries/cif_core.dic
dictionary named 'cif_core.dic' version 2.4.2 last updated on
2011-04-26.

Automatic conversion script
Id: cif_fix_values 6909 2019-04-08 15:41:33Z antanas 
;
_cod_original_sg_symbol_H-M P2(1)2(1)2(1)
_cod_database_code 4088252
_shelx_space_group_comment
;
The symmetry employed for this shelxl refinement is uniquely defined
by the following loop, which should always be used as a source of
symmetry information in preference to the above space-group names.
They are only intended as comments.
;
_shelx_estimated_absorpt_t_min 0.882
_shelx_estimated_absorpt_t_max 0.983
_shelxl_version_number 2014-3

loop_
_space_group_symop_operation_xyz
'x, y, z'
'-x+1/2, -y, z+1/2'
'-x, y+1/2, -z+1/2'
'x+1/2, -y+1/2, -z'

loop_
_atom_site_label
_atom_site_type_symbol
_atom_site_fract_x
_atom_site_fract_y
_atom_site_fract_z
_atom_site_U_iso_or_equiv
_atom_site_adp_type
_atom_site_occupancy
_atom_site_site_symmetry_order
_atom_site_calc_flag
_atom_site_refinement_flags_posn
_atom_site_refinement_flags_adp
_atom_site_refinement_flags_occupancy
_atom_site_disorder_assembly
_atom_site_disorder_group
Pd1 Pd 0.29361(5) 0.70758(2) 0.33011(2) 0.04527(19) Uani 1 1 d . . . . .
Cl1 Cl 0.42676(15) 0.77499(9) 0.34898(10) 0.0623(7) Uani 1 1 d . . . . .
Cl2 Cl 0.1703(2) 0.63713(10) 0.30495(10) 0.0705(7) Uani 1 1 d . . . . .
P1 P 0.37519(16) 0.63395(9) 0.37729(8) 0.0406(5) Uani 1 1 d . U . . .
P2 P 0.20520(18) 0.77867(9) 0.28200(9) 0.0499(5) Uani 1 1 d . U . . .
O1 O 0.4563(4) 0.6610(2) 0.41682(18) 0.0401(12) Uani 1 1 d . U . . .
O2 O 0.2893(5) 0.5977(2) 0.4083(2) 0.0561(15) Uani 1 1 d . U . . .
O3 O 0.4355(4) 0.5836(2) 0.34703(19) 0.0491(14) Uani 1 1 d D U . . .
O9 O 0.2202(5) 0.7763(3) 0.2239(2) 0.0681(17) Uani 1 1 d D U . . .
O10 O 0.0788(4) 0.7784(2) 0.2863(2) 0.0522(15) Uani 1 1 d D U . . .
O11 O 0.2405(4) 0.8438(2) 0.2988(2) 0.0502(15) Uani 1 1 d D U . . .
C1 C 0.5410(7) 0.6316(3) 0.4454(3) 0.049(2) Uani 1 1 d D U . . .
C2 C 0.4960(6) 0.5688(3) 0.4612(3) 0.045(2) Uani 1 1 d D U . . .
H2A H 0.4945 0.5425 0.4321 0.054 Uiso 0.6 1 d R U P A 1
H2B H 0.4977 0.5409 0.4333 0.054 Uiso 0.4 1 d R U P B 2
O4 O 0.5708(11) 0.5450(11) 0.4991(6) 0.062(3) Uani 0.6 1 d D U P C 1
O5 O 0.4002(13) 0.5310(9) 0.5270(7) 0.057(3) Uani 0.6 1 d D U P C 1
C3 C 0.5069(14) 0.5290(7) 0.5453(7) 0.060(3) Uani 0.6 1 d . U P C 1
C6 C 0.5381(14) 0.4656(7) 0.5610(7) 0.068(4) Uani 0.6 1 d . U P C 1
H6A H 0.4819 0.4484 0.5826 0.102 Uiso 0.6 1 calc R U P C 1
H6B H 0.6054 0.4669 0.5801 0.102 Uiso 0.6 1 calc R U P C 1
H6C H 0.5471 0.4405 0.5306 0.102 Uiso 0.6 1 calc R U P C 1
C7 C 0.5252(15) 0.5719(8) 0.5868(6) 0.068(3) Uani 0.6 1 d . U P C 1
H7A H 0.4792 0.5617 0.6157 0.102 Uiso 0.6 1 calc R U P C 1
H7B H 0.5086 0.6129 0.5750 0.102 Uiso 0.6 1 calc R U P C 1
H7C H 0.6002 0.5700 0.5974 0.102 Uiso 0.6 1 calc R U P C 1
O4' O 0.5533(15) 0.5457(13) 0.5057(8) 0.049(4) Uani 0.4 1 d D U P C 2
O5' O 0.3781(14) 0.5274(11) 0.5254(9) 0.042(4) Uani 0.4 1 d D U P C 2
C3' C 0.4874(14) 0.5049(6) 0.5370(5) 0.048(3) Uani 0.4 1 d D U P C 2
C6' C 0.4950(18) 0.4430(7) 0.5180(8) 0.056(4) Uani 0.4 1 d D U P C 2
H6'A H 0.4552 0.4159 0.5406 0.084 Uiso 0.4 1 calc R U P C 2
H6'B H 0.5701 0.4307 0.5169 0.084 Uiso 0.4 1 calc R U P C 2
H6'C H 0.4646 0.4409 0.4836 0.084 Uiso 0.4 1 calc R U P C 2
C7' C 0.5036(17) 0.5200(9) 0.5898(6) 0.053(4) Uani 0.4 1 d D U P C 2
H7'1 H 0.5782 0.5320 0.5951 0.080 Uiso 0.4 1 calc R U P C 2
H7'2 H 0.4872 0.4848 0.6111 0.080 Uiso 0.4 1 calc R U P C 2
H7'3 H 0.4565 0.5535 0.5992 0.080 Uiso 0.4 1 calc R U P C 2
C4 C 0.3824(6) 0.5726(3) 0.4852(3) 0.046(2) Uani 1 1 d D U . . .
H4A H 0.3728 0.6123 0.4992 0.055 Uiso 0.6 1 d R U P C 1
H4B H 0.3728 0.6122 0.4993 0.055 Uiso 0.4 1 d R U P C 2
C5 C 0.2885(7) 0.5565(3) 0.4512(3) 0.0450(18) Uani 1 1 d D U . . .
C8 C 0.5526(12) 0.6744(9) 0.4917(6) 0.047(3) Uani 0.6 1 d D U P D 1
C9 C 0.4726(11) 0.7143(8) 0.5050(6) 0.049(3) Uani 0.6 1 d D U P D 1
H9 H 0.4083 0.7153 0.4858 0.059 Uiso 0.6 1 calc R U P D 1
C10 C 0.4851(10) 0.7530(6) 0.5463(5) 0.053(3) Uani 0.6 1 d D U P D 1
H10 H 0.4280 0.7789 0.5558 0.063 Uiso 0.6 1 calc R U P D 1
C11 C 0.5780(11) 0.7543(6) 0.5734(5) 0.056(3) Uani 0.6 1 d D U P D 1
H11 H 0.5857 0.7818 0.6009 0.068 Uiso 0.6 1 calc R U P D 1
C12 C 0.6609(10) 0.7160(6) 0.5610(5) 0.056(3) Uani 0.6 1 d D U P D 1
H12 H 0.7259 0.7170 0.5797 0.068 Uiso 0.6 1 calc R U P D 1
C13 C 0.6479(10) 0.6756(7) 0.5204(5) 0.053(3) Uani 0.6 1 d D U P D 1
H13 H 0.7042 0.6486 0.5120 0.063 Uiso 0.6 1 calc R U P D 1
C8' C 0.5738(18) 0.6735(15) 0.4874(10) 0.051(4) Uani 0.4 1 d D U P D 2
C9' C 0.5007(15) 0.7103(14) 0.5114(10) 0.052(4) Uani 0.4 1 d D U P D 2
H9' H 0.4291 0.7120 0.4996 0.063 Uiso 0.4 1 calc R U P D 2
C10' C 0.5316(15) 0.7451(10) 0.5530(8) 0.054(4) Uani 0.4 1 d D U P D 2
H10' H 0.4829 0.7735 0.5671 0.064 Uiso 0.4 1 calc R U P D 2
C11' C 0.6309(16) 0.7391(10) 0.5737(7) 0.054(4) Uani 0.4 1 d D U P D 2
H11' H 0.6493 0.7615 0.6033 0.065 Uiso 0.4 1 calc R U P D 2
C12' C 0.7050(13) 0.7006(9) 0.5521(7) 0.054(4) Uani 0.4 1 d D U P D 2
H12' H 0.7750 0.6976 0.5659 0.065 Uiso 0.4 1 calc R U P D 2
C13' C 0.6756(16) 0.6661(10) 0.5095(8) 0.053(4) Uani 0.4 1 d D U P D 2
H13' H 0.7244 0.6377 0.4955 0.064 Uiso 0.4 1 calc R U P D 2
C14 C 0.6460(10) 0.6281(6) 0.4187(7) 0.037(5) Uani 0.55 1 d D U P D 1
C15 C 0.6703(16) 0.6729(9) 0.3840(10) 0.041(9) Uani 0.55 1 d D U P D 1
H15 H 0.6202 0.7044 0.3780 0.049 Uiso 0.55 1 calc R U P D 1
C16 C 0.7667(11) 0.6728(6) 0.3579(6) 0.045(6) Uani 0.55 1 d D U P D 1
H16 H 0.7817 0.7038 0.3339 0.054 Uiso 0.55 1 calc R U P D 1
C17 C 0.8402(11) 0.6283(7) 0.3663(6) 0.069(5) Uani 0.55 1 d D U P D 1
H17 H 0.9018 0.6253 0.3453 0.083 Uiso 0.55 1 calc R U P D 1
C18 C 0.8247(10) 0.5877(6) 0.4055(6) 0.063(5) Uani 0.55 1 d D U P D 1
H18 H 0.8805 0.5608 0.4151 0.076 Uiso 0.55 1 calc R U P D 1
C19 C 0.7265(10) 0.5860(6) 0.4313(5) 0.054(4) Uani 0.55 1 d D U P D 1
H19 H 0.7142 0.5567 0.4571 0.065 Uiso 0.55 1 calc R U P D 1
C14' C 0.6272(15) 0.6263(7) 0.4022(8) 0.038(7) Uani 0.45 1 d D U P D 2
C15' C 0.659(2) 0.6764(8) 0.3748(13) 0.031(7) Uani 0.45 1 d D U P D 2
H15' H 0.6220 0.7136 0.3795 0.037 Uiso 0.45 1 calc R U P D 2
C16' C 0.7428(13) 0.6733(5) 0.3405(6) 0.026(5) Uani 0.45 1 d D U P D 2
H16' H 0.7653 0.7089 0.3233 0.031 Uiso 0.45 1 calc R U P D 2
C17' C 0.7939(11) 0.6200(5) 0.3312(5) 0.033(3) Uani 0.45 1 d D U P D 2
H17' H 0.8459 0.6174 0.3049 0.040 Uiso 0.45 1 calc R U P D 2
C18' C 0.7696(10) 0.5698(5) 0.3602(5) 0.038(4) Uani 0.45 1 d D U P D 2
H18' H 0.8108 0.5340 0.3569 0.045 Uiso 0.45 1 calc R U P D 2
C19' C 0.6836(10) 0.5719(5) 0.3945(5) 0.031(4) Uani 0.45 1 d D U P D 2
H19' H 0.6633 0.5366 0.4125 0.038 Uiso 0.45 1 calc R U P D 2
C20 C 0.300(2) 0.4928(4) 0.4313(5) 0.035(7) Uani 0.5 1 d D U P E 1
C21 C 0.3298(14) 0.4419(5) 0.4578(4) 0.049(4) Uani 0.5 1 d D U P E 1
H21 H 0.3578 0.4458 0.4913 0.059 Uiso 0.5 1 calc R U P E 1
C22 C 0.3197(15) 0.3848(4) 0.4363(5) 0.053(4) Uani 0.5 1 d D U P E 1
H22 H 0.3372 0.3500 0.4557 0.064 Uiso 0.5 1 calc R U P E 1
C23 C 0.2847(16) 0.3784(5) 0.3873(5) 0.045(5) Uani 0.5 1 d D U P E 1
H23 H 0.2791 0.3393 0.3727 0.053 Uiso 0.5 1 calc R U P E 1
C24 C 0.2574(16) 0.4284(6) 0.3587(5) 0.057(6) Uani 0.5 1 d D U P E 1
H24 H 0.2335 0.4238 0.3245 0.069 Uiso 0.5 1 calc R U P E 1
C25 C 0.2652(17) 0.4860(5) 0.3806(6) 0.052(6) Uani 0.5 1 d D U P E 1
H25 H 0.2470 0.5207 0.3611 0.063 Uiso 0.5 1 calc R U P E 1
C20' C 0.271(2) 0.4905(5) 0.4339(6) 0.044(9) Uani 0.5 1 d D U P E 2
C21' C 0.2274(17) 0.4490(6) 0.4670(5) 0.070(5) Uani 0.5 1 d D U P E 2
H21' H 0.2034 0.4621 0.4995 0.084 Uiso 0.5 1 calc R U P E 2
C22' C 0.218(2) 0.3885(6) 0.4539(6) 0.086(6) Uani 0.5 1 d D U P E 2
H22' H 0.1885 0.3607 0.4777 0.104 Uiso 0.5 1 calc R U P E 2
C23' C 0.2495(17) 0.3687(6) 0.4071(7) 0.068(7) Uani 0.5 1 d D U P E 2
H23' H 0.2435 0.3270 0.3988 0.082 Uiso 0.5 1 calc R U P E 2
C24' C 0.290(2) 0.4088(7) 0.3719(6) 0.067(7) Uani 0.5 1 d D U P E 2
H24' H 0.3104 0.3952 0.3389 0.081 Uiso 0.5 1 calc R U P E 2
C25' C 0.3023(14) 0.4697(6) 0.3853(6) 0.047(5) Uani 0.5 1 d D U P E 2
H25' H 0.3316 0.4973 0.3613 0.056 Uiso 0.5 1 calc R U P E 2
C26 C 0.2002(10) 0.5680(5) 0.4883(5) 0.048(3) Uani 0.55 1 d D U P E 1
C27 C 0.1403(10) 0.5221(5) 0.5095(6) 0.057(3) Uani 0.55 1 d D U P E 1
H27 H 0.1603 0.4812 0.5040 0.068 Uiso 0.55 1 calc R U P E 1
C28 C 0.0509(10) 0.5353(5) 0.5387(6) 0.060(3) Uani 0.55 1 d D U P E 1
H28 H 0.0021 0.5040 0.5473 0.072 Uiso 0.55 1 calc R U P E 1
C29 C 0.0324(11) 0.5927(6) 0.5554(6) 0.061(3) Uani 0.55 1 d D U P E 1
H29 H -0.0222 0.6002 0.5798 0.073 Uiso 0.55 1 calc R U P E 1
C30 C 0.0931(10) 0.6400(5) 0.5368(5) 0.054(3) Uani 0.55 1 d D U P E 1
H30 H 0.0760 0.6805 0.5455 0.065 Uiso 0.55 1 calc R U P E 1
C31 C 0.1801(9) 0.6273(5) 0.5049(5) 0.050(2) Uani 0.55 1 d D U P E 1
H31 H 0.2260 0.6592 0.4944 0.060 Uiso 0.55 1 calc R U P E 1
C26' C 0.1678(8) 0.5765(8) 0.4682(4) 0.039(3) Uani 0.45 1 d D U P E 2
C27' C 0.0830(9) 0.5879(8) 0.4361(4) 0.042(3) Uani 0.45 1 d D U P E 2
H27' H 0.0929 0.5863 0.4002 0.051 Uiso 0.45 1 calc R U P E 2
C28' C -0.0170(9) 0.6016(8) 0.4560(4) 0.047(3) Uani 0.45 1 d D U P E 2
H28' H -0.0768 0.6045 0.4338 0.057 Uiso 0.45 1 calc R U P E 2
C29' C -0.0301(9) 0.6108(8) 0.5070(5) 0.050(3) Uani 0.45 1 d D U P E 2
H29' H -0.0962 0.6259 0.5195 0.060 Uiso 0.45 1 calc R U P E 2
C30' C 0.0519(10) 0.5986(9) 0.5406(4) 0.051(3) Uani 0.45 1 d D U P E 2
H30' H 0.0399 0.5997 0.5763 0.061 Uiso 0.45 1 calc R U P E 2
C31' C 0.1533(9) 0.5843(8) 0.5212(4) 0.045(3) Uani 0.45 1 d D U P E 2
H31' H 0.2123 0.5799 0.5437 0.054 Uiso 0.45 1 calc R U P E 2
O6 O 0.4882(9) 0.5473(5) 0.2153(4) 0.066(2) Uani 0.5 1 d D U P F 1
O7 O 0.3329(11) 0.5578(6) 0.1436(5) 0.081(3) Uani 0.5 1 d D U P F 1
O8 O 0.2759(13) 0.6842(6) 0.1366(5) 0.082(3) Uani 0.5 1 d D U P F 1
C32 C 0.4881(14) 0.5938(8) 0.2984(4) 0.045(3) Uani 0.5 1 d D U P F 1
H32A H 0.5599 0.5750 0.2989 0.054 Uiso 0.5 1 calc R U P F 1
H32B H 0.4971 0.6377 0.2928 0.054 Uiso 0.5 1 calc R U P F 1
C33 C 0.4226(12) 0.5669(8) 0.2552(4) 0.063(3) Uani 0.5 1 d D U P F 1
H33A H 0.3805 0.5323 0.2682 0.075 Uiso 0.5 1 calc R U P F 1
H33B H 0.3720 0.5976 0.2422 0.075 Uiso 0.5 1 calc R U P F 1
C34 C 0.4563(13) 0.4910(6) 0.1893(6) 0.072(3) Uani 0.5 1 d D U P F 1
H34A H 0.4353 0.4611 0.2154 0.087 Uiso 0.5 1 calc R U P F 1
H34B H 0.5193 0.4747 0.1711 0.087 Uiso 0.5 1 calc R U P F 1
C35 C 0.3674(16) 0.4973(6) 0.1523(8) 0.082(3) Uani 0.5 1 d D U P F 1
H35A H 0.3902 0.4796 0.1193 0.098 Uiso 0.5 1 calc R U P F 1
H35B H 0.3058 0.4734 0.1647 0.098 Uiso 0.5 1 calc R U P F 1
C36 C 0.2547(15) 0.5772(6) 0.1105(7) 0.078(3) Uani 0.5 1 d D U P F 1
H36A H 0.1980 0.5460 0.1097 0.094 Uiso 0.5 1 calc R U P F 1
H36B H 0.2863 0.5790 0.0759 0.094 Uiso 0.5 1 calc R U P F 1
C37 C 0.2030(13) 0.6365(6) 0.1211(7) 0.081(3) Uani 0.5 1 d D U P F 1
H37A H 0.1647 0.6498 0.0900 0.097 Uiso 0.5 1 calc R U P F 1
H37B H 0.1491 0.6309 0.1483 0.097 Uiso 0.5 1 calc R U P F 1
C38 C 0.3165(14) 0.6858(6) 0.1876(6) 0.083(4) Uani 0.5 1 d D U P F 1
H38A H 0.3885 0.6674 0.1882 0.100 Uiso 0.5 1 calc R U P F 1
H38B H 0.2695 0.6614 0.2098 0.100 Uiso 0.5 1 calc R U P F 1
C39 C 0.3231(12) 0.7499(8) 0.2085(8) 0.081(4) Uani 0.5 1 d D U P F 1
H39A H 0.3715 0.7499 0.2383 0.097 Uiso 0.5 1 calc R U P F 1
H39B H 0.3556 0.7762 0.1822 0.097 Uiso 0.5 1 calc R U P F 1
O6' O 0.4207(14) 0.5185(8) 0.2539(6) 0.118(4) Uani 0.5 1 d D U P F 2
O7' O 0.3928(14) 0.5570(7) 0.1345(7) 0.112(4) Uani 0.5 1 d D U P F 2
O8' O 0.3084(13) 0.6762(7) 0.1211(6) 0.100(4) Uani 0.5 1 d D U P F 2
C32' C 0.487(3) 0.6082(10) 0.3009(7) 0.122(6) Uani 0.5 1 d D U P F 2
H32C H 0.5577 0.6242 0.3103 0.147 Uiso 0.5 1 calc R U P F 2
H32D H 0.4432 0.6426 0.2885 0.147 Uiso 0.5 1 calc R U P F 2
C33' C 0.5000(19) 0.5645(11) 0.2584(7) 0.124(5) Uani 0.5 1 d D U P F 2
H33C H 0.5019 0.5875 0.2261 0.149 Uiso 0.5 1 calc R U P F 2
H33D H 0.5704 0.5447 0.2624 0.149 Uiso 0.5 1 calc R U P F 2
C34' C 0.4179(19) 0.4837(8) 0.2057(6) 0.118(4) Uani 0.5 1 d D U P F 2
H34C H 0.3962 0.4416 0.2131 0.142 Uiso 0.5 1 calc R U P F 2
H34D H 0.4905 0.4827 0.1907 0.142 Uiso 0.5 1 calc R U P F 2
C35' C 0.3411(16) 0.5108(11) 0.1674(7) 0.115(4) Uani 0.5 1 d D U P F 2
H35C H 0.3120 0.4782 0.1456 0.138 Uiso 0.5 1 calc R U P F 2
H35D H 0.2806 0.5296 0.1858 0.138 Uiso 0.5 1 calc R U P F 2
C36' C 0.333(2) 0.5720(7) 0.0890(7) 0.116(4) Uani 0.5 1 d D U P F 2
H36C H 0.2878 0.5368 0.0802 0.139 Uiso 0.5 1 calc R U P F 2
H36D H 0.3844 0.5776 0.0608 0.139 Uiso 0.5 1 calc R U P F 2
C37' C 0.2638(15) 0.6255(8) 0.0911(7) 0.108(4) Uani 0.5 1 d D U P F 2
H37C H 0.1942 0.6138 0.1059 0.129 Uiso 0.5 1 calc R U P F 2
H37D H 0.2505 0.6397 0.0558 0.129 Uiso 0.5 1 calc R U P F 2
C38' C 0.2337(13) 0.6990(8) 0.1596(7) 0.082(4) Uani 0.5 1 d D U P F 2
H38C H 0.2038 0.6648 0.1794 0.098 Uiso 0.5 1 calc R U P F 2
H38D H 0.1739 0.7204 0.1428 0.098 Uiso 0.5 1 calc R U P F 2
C39' C 0.2926(13) 0.7419(9) 0.1950(7) 0.073(4) Uani 0.5 1 d D U P F 2
H39C H 0.3393 0.7184 0.2181 0.088 Uiso 0.5 1 calc R U P F 2
H39D H 0.3384 0.7692 0.1746 0.088 Uiso 0.5 1 calc R U P F 2
C40 C -0.0043(12) 0.8082(7) 0.2562(6) 0.046(2) Uani 0.6 1 d . U P G 1
O12 O 0.0732(6) 0.9583(4) 0.2361(4) 0.0473(19) Uani 0.6 1 d D U P G 1
O13 O -0.0350(7) 0.8890(5) 0.1985(4) 0.051(2) Uani 0.6 1 d D U P G 1
C41 C 0.0478(10) 0.8528(5) 0.2200(5) 0.046(2) Uani 0.6 1 d D U P G 1
H41 H 0.0987 0.8348 0.1948 0.055 Uiso 0.6 1 calc R U P G 1
C42 C -0.0302(9) 0.9527(6) 0.2134(6) 0.051(2) Uani 0.6 1 d D U P G 1
C43 C 0.0987(9) 0.9009(5) 0.2584(5) 0.044(2) Uani 0.6 1 d D U P G 1
H43 H 0.0625 0.8975 0.2922 0.053 Uiso 0.6 1 calc R U P G 1
C45 C -0.1176(10) 0.9661(7) 0.2498(6) 0.059(4) Uani 0.6 1 d D U P G 1
H45A H -0.1859 0.9532 0.2351 0.089 Uiso 0.6 1 calc R U P G 1
H45B H -0.1197 1.0096 0.2566 0.089 Uiso 0.6 1 calc R U P G 1
H45C H -0.1051 0.9442 0.2817 0.089 Uiso 0.6 1 calc R U P G 1
C46 C -0.0321(12) 0.9924(6) 0.1655(6) 0.055(3) Uani 0.6 1 d D U P G 1
H46A H -0.0946 0.9820 0.1448 0.083 Uiso 0.6 1 calc R U P G 1
H46B H 0.0331 0.9855 0.1457 0.083 Uiso 0.6 1 calc R U P G 1
H46C H -0.0360 1.0350 0.1755 0.083 Uiso 0.6 1 calc R U P G 1
C44 C 0.2228(11) 0.8990(6) 0.2663(5) 0.0426(19) Uani 0.6 1 d . U P G 1
C47 C -0.1043(12) 0.8202(8) 0.2888(6) 0.041(2) Uani 0.6 1 d . U P G 1
C48 C -0.0970(13) 0.8260(9) 0.3419(5) 0.040(3) Uani 0.6 1 d . U P G 1
H48 H -0.0291 0.8229 0.3579 0.048 Uiso 0.6 1 calc R U P G 1
C49 C -0.1830(13) 0.8356(9) 0.3702(6) 0.041(3) Uani 0.6 1 d . U P G 1
H49 H -0.1774 0.8392 0.4062 0.049 Uiso 0.6 1 calc R U P G 1
C50 C -0.2842(13) 0.8405(8) 0.3454(6) 0.041(3) Uani 0.6 1 d . U P G 1
H50 H -0.3460 0.8484 0.3654 0.049 Uiso 0.6 1 calc R U P G 1
C51 C -0.2945(13) 0.8344(6) 0.2947(6) 0.039(3) Uani 0.6 1 d . U P G 1
H51 H -0.3628 0.8367 0.2791 0.047 Uiso 0.6 1 calc R U P G 1
C52 C -0.2027(13) 0.8244(6) 0.2652(5) 0.039(3) Uani 0.6 1 d . U P G 1
H52 H -0.2081 0.8206 0.2292 0.047 Uiso 0.6 1 calc R U P G 1
C53 C -0.0279(14) 0.7662(7) 0.2135(7) 0.049(2) Uani 0.6 1 d . U P G 1
C54 C -0.0365(17) 0.7055(7) 0.2250(7) 0.052(3) Uani 0.6 1 d . U P G 1
H54 H -0.0247 0.6927 0.2590 0.063 Uiso 0.6 1 calc R U P G 1
C55 C -0.0620(18) 0.6627(8) 0.1882(7) 0.055(3) Uani 0.6 1 d . U P G 1
H55 H -0.0672 0.6211 0.1966 0.066 Uiso 0.6 1 calc R U P G 1
C56 C -0.0794(15) 0.6828(8) 0.1392(7) 0.058(3) Uani 0.6 1 d . U P G 1
H56 H -0.0976 0.6546 0.1133 0.070 Uiso 0.6 1 calc R U P G 1
C57 C -0.0708(14) 0.7431(8) 0.1273(7) 0.059(3) Uani 0.6 1 d . U P G 1
H57 H -0.0827 0.7563 0.0933 0.071 Uiso 0.6 1 calc R U P G 1
C58 C -0.0464(12) 0.7818(7) 0.1623(6) 0.054(3) Uani 0.6 1 d . U P G 1
H58 H -0.0408 0.8231 0.1529 0.064 Uiso 0.6 1 calc R U P G 1
C59 C 0.2563(11) 0.9460(6) 0.3026(6) 0.048(2) Uani 0.6 1 d . U P G 1
C60 C 0.2614(11) 1.0055(6) 0.2852(6) 0.051(2) Uani 0.6 1 d . U P G 1
H60 H 0.2501 1.0146 0.2503 0.061 Uiso 0.6 1 calc R U P G 1
C61 C 0.2831(12) 1.0511(7) 0.3198(6) 0.057(2) Uani 0.6 1 d . U P G 1
H61 H 0.2797 1.0917 0.3083 0.068 Uiso 0.6 1 calc R U P G 1
C62 C 0.3092(14) 1.0409(7) 0.3697(7) 0.057(3) Uani 0.6 1 d . U P G 1
H62 H 0.3246 1.0727 0.3928 0.069 Uiso 0.6 1 calc R U P G 1
C63 C 0.3116(12) 0.9773(6) 0.3848(6) 0.055(2) Uani 0.6 1 d . U P G 1
H63 H 0.3314 0.9667 0.4186 0.065 Uiso 0.6 1 calc R U P G 1
C64 C 0.2868(12) 0.9348(6) 0.3522(7) 0.047(2) Uani 0.6 1 d . U P G 1
H64 H 0.2900 0.8940 0.3633 0.057 Uiso 0.6 1 calc R U P G 1
C65 C 0.2932(9) 0.8997(6) 0.2197(4) 0.048(2) Uani 0.6 1 d D U P G 1
C66 C 0.3981(10) 0.8826(9) 0.2267(4) 0.051(3) Uani 0.6 1 d D U P G 1
H66 H 0.4212 0.8690 0.2592 0.061 Uiso 0.6 1 calc R U P G 1
C67 C 0.4703(9) 0.8851(10) 0.1866(5) 0.059(3) Uani 0.6 1 d D U P G 1
H67 H 0.5432 0.8755 0.1925 0.070 Uiso 0.6 1 calc R U P G 1
C68 C 0.4385(8) 0.9011(7) 0.1388(4) 0.061(3) Uani 0.6 1 d D U P G 1
H68 H 0.4894 0.9039 0.1121 0.074 Uiso 0.6 1 calc R U P G 1
C69 C 0.3323(9) 0.9133(7) 0.1292(4) 0.059(2) Uani 0.6 1 d D U P G 1
H69 H 0.3088 0.9211 0.0954 0.071 Uiso 0.6 1 calc R U P G 1
C70 C 0.2596(8) 0.9139(6) 0.1697(4) 0.054(2) Uani 0.6 1 d D U P G 1
H70 H 0.1870 0.9241 0.1636 0.065 Uiso 0.6 1 calc R U P G 1
C40' C 0.0080(12) 0.8012(6) 0.2445(5) 0.035(2) Uani 0.4 1 d D U P G 2
O12' O 0.0731(8) 0.9731(4) 0.2661(5) 0.030(2) Uani 0.4 1 d D U P G 2
O13' O -0.0350(8) 0.9112(5) 0.2201(5) 0.030(2) Uani 0.4 1 d D U P G 2
C41' C 0.0435(12) 0.8702(5) 0.2392(7) 0.031(2) Uani 0.4 1 d D U P G 2
H41' H 0.0985 0.8692 0.2116 0.037 Uiso 0.4 1 calc R U P G 2
C42' C -0.0263(10) 0.9730(6) 0.2395(6) 0.031(2) Uani 0.4 1 d D U P G 2
C43' C 0.0966(10) 0.9126(6) 0.2819(7) 0.031(2) Uani 0.4 1 d D U P G 2
H43' H 0.0620 0.9046 0.3156 0.038 Uiso 0.4 1 calc R U P G 2
C45' C -0.1189(11) 0.9854(8) 0.2732(7) 0.037(4) Uani 0.4 1 d D U P G 2
H45E H -0.1851 0.9743 0.2556 0.056 Uiso 0.4 1 calc R U P G 2
H45F H -0.1206 1.0284 0.2818 0.056 Uiso 0.4 1 calc R U P G 2
H45G H -0.1123 0.9615 0.3045 0.056 Uiso 0.4 1 calc R U P G 2
C46' C -0.0173(14) 1.0173(7) 0.1948(7) 0.039(4) Uani 0.4 1 d D U P G 2
H46E H -0.0842 1.0172 0.1754 0.059 Uiso 0.4 1 calc R U P G 2
H46F H 0.0417 1.0050 0.1725 0.059 Uiso 0.4 1 calc R U P G 2
H46G H -0.0037 1.0581 0.2079 0.059 Uiso 0.4 1 calc R U P G 2
C44' C 0.2192(11) 0.9078(5) 0.2874(5) 0.031(2) Uani 0.4 1 d D U P G 2
C47' C -0.0939(13) 0.8077(11) 0.2764(6) 0.036(3) Uani 0.4 1 d D U P G 2
C48' C -0.0928(14) 0.8181(14) 0.3282(6) 0.037(3) Uani 0.4 1 d D U P G 2
H48' H -0.0269 0.8167 0.3462 0.045 Uiso 0.4 1 calc R U P G 2
C49' C -0.1865(15) 0.8305(15) 0.3545(6) 0.041(4) Uani 0.4 1 d D U P G 2
H49' H -0.1834 0.8387 0.3900 0.049 Uiso 0.4 1 calc R U P G 2
C50' C -0.2830(14) 0.8311(13) 0.3303(7) 0.041(4) Uani 0.4 1 d D U P G 2
H50' H -0.3466 0.8386 0.3490 0.049 Uiso 0.4 1 calc R U P G 2
C51' C -0.2878(13) 0.8208(11) 0.2785(6) 0.039(4) Uani 0.4 1 d D U P G 2
H51' H -0.3546 0.8215 0.2613 0.047 Uiso 0.4 1 calc R U P G 2
C52' C -0.1936(14) 0.8094(10) 0.2513(6) 0.038(3) Uani 0.4 1 d D U P G 2
H52' H -0.1969 0.8027 0.2156 0.045 Uiso 0.4 1 calc R U P G 2
C53' C -0.017(2) 0.7468(6) 0.2084(6) 0.042(3) Uani 0.4 1 d D U P G 2
C54' C -0.030(3) 0.6877(7) 0.2242(6) 0.044(3) Uani 0.4 1 d D U P G 2
H54' H -0.0202 0.6780 0.2592 0.052 Uiso 0.4 1 calc R U P G 2
C55' C -0.058(3) 0.6422(6) 0.1902(7) 0.047(3) Uani 0.4 1 d D U P G 2
H55' H -0.0624 0.6017 0.2018 0.056 Uiso 0.4 1 calc R U P G 2
C56' C -0.078(2) 0.6553(7) 0.1403(7) 0.050(3) Uani 0.4 1 d D U P G 2
H56' H -0.1050 0.6249 0.1183 0.060 Uiso 0.4 1 calc R U P G 2
C57' C -0.0582(19) 0.7126(8) 0.1218(6) 0.050(3) Uani 0.4 1 d D U P G 2
H57' H -0.0654 0.7209 0.0865 0.060 Uiso 0.4 1 calc R U P G 2
C58' C -0.028(2) 0.7584(6) 0.1557(6) 0.047(3) Uani 0.4 1 d D U P G 2
H58' H -0.0137 0.7978 0.1430 0.056 Uiso 0.4 1 calc R U P G 2
C59' C 0.2535(15) 0.9521(5) 0.3290(5) 0.032(2) Uani 0.4 1 d D U P G 2
C60' C 0.2605(15) 1.0129(6) 0.3181(5) 0.037(3) Uani 0.4 1 d D U P G 2
H60' H 0.2473 1.0268 0.2844 0.044 Uiso 0.4 1 calc R U P G 2
C61' C 0.2867(19) 1.0540(5) 0.3561(6) 0.042(3) Uani 0.4 1 d D U P G 2
H61' H 0.2936 1.0956 0.3478 0.051 Uiso 0.4 1 calc R U P G 2
C62' C 0.3026(17) 1.0358(5) 0.4052(5) 0.045(3) Uani 0.4 1 d D U P G 2
H62' H 0.3180 1.0647 0.4309 0.053 Uiso 0.4 1 calc R U P G 2
C63' C 0.2965(17) 0.9752(6) 0.4177(5) 0.043(3) Uani 0.4 1 d D U P G 2
H63' H 0.3089 0.9622 0.4517 0.051 Uiso 0.4 1 calc R U P G 2
C64' C 0.2717(15) 0.9332(5) 0.3795(6) 0.036(3) Uani 0.4 1 d D U P G 2
H64' H 0.2670 0.8915 0.3878 0.044 Uiso 0.4 1 calc R U P G 2
C65' C 0.2932(11) 0.9179(7) 0.2420(4) 0.031(2) Uani 0.4 1 d D U P G 2
C66' C 0.3878(13) 0.8862(11) 0.2399(6) 0.034(3) Uani 0.4 1 d D U P G 2
H66' H 0.4070 0.8603 0.2673 0.040 Uiso 0.4 1 calc R U P G 2
C67' C 0.4550(13) 0.8918(11) 0.1981(6) 0.037(3) Uani 0.4 1 d D U P G 2
H67' H 0.5195 0.8691 0.1971 0.045 Uiso 0.4 1 calc R U P G 2
C68' C 0.4303(10) 0.9291(8) 0.1586(6) 0.037(3) Uani 0.4 1 d D U P G 2
H68' H 0.4801 0.9351 0.1317 0.045 Uiso 0.4 1 calc R U P G 2
C69' C 0.3328(10) 0.9583(7) 0.1575(5) 0.036(3) Uani 0.4 1 d D U P G 2
H69' H 0.3130 0.9821 0.1288 0.043 Uiso 0.4 1 calc R U P G 2
C70' C 0.2633(9) 0.9526(7) 0.1991(5) 0.031(2) Uani 0.4 1 d D U P G 2
H70' H 0.1957 0.9722 0.1985 0.038 Uiso 0.4 1 calc R U P G 2

loop_
_atom_site_aniso_label
_atom_site_aniso_U_11
_atom_site_aniso_U_22
_atom_site_aniso_U_33
_atom_site_aniso_U_23
_atom_site_aniso_U_13
_atom_site_aniso_U_12
Pd1 0.0390(3) 0.0301(3) 0.0666(4) 0.0160(3) 0.0088(3) -0.0004(3)
Cl1 0.0302(9) 0.0404(11) 0.116(2) 0.0326(11) -0.0047(10) -0.0015(9)
Cl2 0.0796(17) 0.0389(11) 0.0929(17) 0.0221(11) -0.0200(13) -0.0159(11)
P1 0.0381(11) 0.0301(10) 0.0535(13) 0.0079(9) 0.0151(10) 0.0048(9)
P2 0.0346(10) 0.0411(11) 0.0741(15) 0.0270(10) 0.0006(11) -0.0070(11)
O1 0.054(3) 0.029(2) 0.037(3) 0.001(2) 0.016(2) 0.005(2)
O2 0.035(3) 0.047(3) 0.086(4) 0.040(3) 0.009(3) 0.008(3)
O3 0.055(3) 0.035(3) 0.057(4) -0.008(2) 0.006(3) -0.003(3)
O9 0.058(4) 0.073(4) 0.074(4) 0.039(3) 0.020(3) -0.003(3)
O10 0.035(3) 0.052(3) 0.069(4) 0.034(3) -0.002(3) -0.014(3)
O11 0.028(3) 0.034(3) 0.089(4) 0.031(3) -0.005(3) -0.003(2)
C1 0.059(5) 0.033(4) 0.056(5) 0.013(4) 0.010(4) 0.011(4)
C2 0.063(5) 0.023(4) 0.050(5) 0.007(3) 0.015(4) 0.002(4)
O4 0.071(6) 0.051(5) 0.063(6) 0.024(5) 0.022(5) 0.000(5)
O5 0.070(6) 0.047(6) 0.053(6) 0.021(5) 0.016(5) -0.003(5)
C3 0.067(6) 0.051(5) 0.063(5) 0.023(4) 0.020(4) -0.001(5)
C6 0.068(8) 0.066(6) 0.069(8) 0.033(6) 0.002(7) 0.006(7)
C7 0.070(8) 0.070(7) 0.064(7) 0.015(6) 0.006(6) 0.007(7)
O4' 0.052(7) 0.033(6) 0.062(7) 0.005(6) 0.021(6) -0.013(6)
O5' 0.050(6) 0.029(6) 0.048(7) 0.002(6) 0.014(5) -0.015(5)
C3' 0.053(6) 0.032(5) 0.060(6) 0.006(5) 0.020(5) -0.010(5)
C6' 0.067(10) 0.029(6) 0.073(10) 0.011(6) 0.033(9) -0.008(6)
C7' 0.048(9) 0.053(9) 0.060(7) 0.012(7) 0.007(7) 0.002(8)
C4 0.066(5) 0.034(4) 0.038(4) 0.007(3) 0.017(4) 0.000(4)
C5 0.048(4) 0.040(4) 0.047(4) 0.008(3) 0.018(4) -0.003(4)
C8 0.061(6) 0.033(5) 0.048(5) 0.011(4) 0.006(5) -0.002(5)
C9 0.061(5) 0.035(5) 0.051(5) 0.005(4) 0.002(4) -0.002(5)
C10 0.063(5) 0.042(5) 0.054(5) 0.002(4) -0.001(5) -0.005(5)
C11 0.062(5) 0.047(5) 0.061(5) 0.003(4) -0.002(4) -0.006(5)
C12 0.062(5) 0.047(5) 0.060(5) 0.009(4) 0.003(5) -0.007(5)
C13 0.060(5) 0.042(5) 0.056(6) 0.013(4) 0.008(5) -0.004(5)
C8' 0.058(7) 0.045(7) 0.051(7) 0.006(5) 0.005(5) 0.001(6)
C9' 0.056(7) 0.048(7) 0.053(7) 0.002(6) 0.002(5) 0.001(6)
C10' 0.056(6) 0.052(6) 0.053(6) -0.001(5) 0.002(6) 0.002(6)
C11' 0.057(6) 0.051(6) 0.056(6) 0.001(5) 0.003(5) 0.003(6)
C12' 0.057(6) 0.048(6) 0.058(6) 0.006(5) 0.004(5) 0.003(6)
C13' 0.058(7) 0.047(6) 0.055(7) 0.008(5) 0.005(6) 0.003(6)
C14 0.048(9) 0.019(7) 0.043(10) 0.004(6) 0.003(8) 0.003(6)
C15 0.045(12) 0.036(10) 0.041(13) 0.002(7) 0.006(9) 0.004(8)
C16 0.039(9) 0.037(8) 0.060(11) 0.014(7) -0.010(8) -0.008(6)
C17 0.062(9) 0.056(9) 0.089(11) -0.001(8) 0.024(8) 0.003(8)
C18 0.068(9) 0.053(8) 0.069(9) 0.000(8) -0.005(8) 0.021(7)
C19 0.061(9) 0.040(7) 0.062(9) 0.009(7) 0.002(7) 0.007(7)
C14' 0.042(10) 0.045(11) 0.026(10) 0.006(8) 0.002(8) 0.010(8)
C15' 0.034(11) 0.034(11) 0.024(10) 0.008(8) -0.005(9) 0.003(8)
C16' 0.023(8) 0.034(8) 0.020(9) 0.000(6) -0.003(7) 0.003(6)
C17' 0.025(6) 0.041(7) 0.033(7) -0.005(7) 0.003(7) -0.003(7)
C18' 0.032(8) 0.038(8) 0.043(8) -0.002(7) 0.000(7) 0.002(7)
C19' 0.033(8) 0.028(7) 0.032(8) -0.002(6) -0.004(6) 0.002(6)
C20 0.029(10) 0.032(10) 0.043(11) 0.010(8) 0.013(7) -0.004(7)
C21 0.065(9) 0.044(8) 0.038(8) 0.002(7) -0.012(7) -0.001(7)
C22 0.078(10) 0.035(7) 0.047(8) -0.004(7) -0.019(8) 0.000(7)
C23 0.051(9) 0.040(8) 0.042(9) 0.013(7) 0.001(8) -0.021(9)
C24 0.068(11) 0.052(10) 0.051(9) 0.010(8) -0.010(8) -0.028(9)
C25 0.052(11) 0.048(9) 0.058(10) 0.001(8) -0.017(8) -0.014(9)
C20' 0.040(13) 0.044(12) 0.048(12) -0.003(9) 0.003(8) -0.005(7)
C21' 0.096(12) 0.045(8) 0.069(10) 0.024(8) 0.000(9) -0.026(9)
C22' 0.113(12) 0.070(10) 0.076(11) 0.020(9) -0.015(10) -0.018(10)
C23' 0.073(12) 0.047(9) 0.084(12) -0.015(9) -0.022(10) 0.005(9)
C24' 0.068(12) 0.060(11) 0.074(12) -0.016(10) -0.015(10) -0.005(11)
C25' 0.027(9) 0.042(8) 0.071(10) -0.001(8) -0.012(8) 0.001(8)
C26 0.033(5) 0.052(5) 0.060(5) 0.002(5) 0.008(4) 0.001(4)
C27 0.039(5) 0.062(5) 0.070(6) 0.006(5) 0.014(4) 0.001(4)
C28 0.045(5) 0.067(5) 0.069(6) 0.004(5) 0.017(4) 0.001(5)
C29 0.049(5) 0.070(5) 0.063(6) 0.001(5) 0.013(4) 0.002(5)
C30 0.042(5) 0.062(5) 0.058(5) 0.000(5) 0.003(4) 0.008(4)
C31 0.035(5) 0.056(5) 0.058(5) -0.002(5) 0.000(4) 0.003(4)
C26' 0.027(4) 0.050(6) 0.040(5) -0.005(5) 0.006(4) -0.014(5)
C27' 0.031(5) 0.051(5) 0.045(5) -0.006(5) 0.002(4) -0.010(5)
C28' 0.032(4) 0.059(6) 0.050(5) -0.010(5) 0.001(4) -0.006(5)
C29' 0.031(5) 0.069(6) 0.051(5) -0.007(5) 0.008(4) -0.009(5)
C30' 0.034(5) 0.072(6) 0.046(5) -0.008(5) 0.009(4) -0.011(5)
C31' 0.028(4) 0.064(6) 0.042(5) -0.005(5) 0.003(4) -0.014(5)
O6 0.061(5) 0.080(5) 0.056(5) -0.030(4) -0.002(4) -0.008(5)
O7 0.082(6) 0.083(5) 0.076(5) -0.040(5) -0.016(5) -0.005(5)
O8 0.096(6) 0.078(5) 0.071(5) -0.029(5) 0.009(5) -0.011(5)
C32 0.035(6) 0.048(6) 0.052(6) -0.031(5) 0.012(5) -0.004(6)
C33 0.048(5) 0.075(6) 0.066(5) -0.032(5) 0.004(4) -0.009(5)
C34 0.068(6) 0.084(5) 0.064(5) -0.035(5) -0.005(5) -0.003(5)
C35 0.082(6) 0.091(6) 0.073(6) -0.031(5) -0.015(5) 0.000(5)
C36 0.082(6) 0.080(5) 0.072(6) -0.033(5) -0.007(5) 0.000(5)
C37 0.090(6) 0.079(5) 0.074(6) -0.027(5) 0.005(5) -0.004(5)
C38 0.099(7) 0.077(6) 0.074(6) -0.015(5) 0.001(5) -0.011(6)
C39 0.100(8) 0.073(7) 0.070(7) -0.012(6) 0.000(7) -0.011(7)
O6' 0.107(7) 0.128(7) 0.119(6) -0.012(5) 0.006(6) 0.009(6)
O7' 0.107(6) 0.119(6) 0.111(6) -0.039(5) 0.009(5) 0.002(6)
O8' 0.080(6) 0.101(6) 0.117(7) -0.016(5) 0.005(5) -0.011(5)
C32' 0.114(9) 0.130(9) 0.123(9) -0.009(7) -0.001(8) 0.006(8)
C33' 0.115(7) 0.131(8) 0.127(7) -0.011(6) 0.002(7) 0.006(6)
C34' 0.105(7) 0.127(7) 0.123(6) -0.023(5) 0.009(6) 0.015(6)
C35' 0.109(7) 0.122(7) 0.114(6) -0.031(5) 0.009(6) 0.011(6)
C36' 0.106(7) 0.118(6) 0.123(6) -0.025(5) 0.005(6) -0.007(6)
C37' 0.094(6) 0.110(6) 0.119(6) -0.025(5) 0.007(6) -0.014(5)
C38' 0.064(6) 0.081(6) 0.101(7) -0.001(5) -0.004(5) -0.011(6)
C39' 0.063(7) 0.066(7) 0.090(8) 0.008(6) -0.002(6) -0.008(7)
C40 0.035(4) 0.052(4) 0.051(4) 0.017(3) 0.011(3) -0.005(4)
O12 0.040(4) 0.042(4) 0.060(4) 0.023(3) -0.006(3) -0.004(3)
O13 0.040(4) 0.053(4) 0.060(4) 0.018(3) -0.003(3) -0.008(3)
C41 0.037(4) 0.048(4) 0.052(4) 0.014(3) 0.006(3) -0.002(3)
C42 0.040(4) 0.051(4) 0.062(5) 0.019(4) -0.005(4) -0.003(4)
C43 0.037(3) 0.041(4) 0.054(4) 0.021(3) 0.003(3) -0.001(3)
C45 0.045(6) 0.064(8) 0.070(8) 0.017(6) 0.002(6) 0.002(7)
C46 0.046(7) 0.058(6) 0.063(7) 0.020(6) -0.008(6) -0.003(6)
C44 0.037(3) 0.035(4) 0.055(4) 0.018(3) 0.003(3) -0.001(3)
C47 0.034(4) 0.046(5) 0.043(4) 0.011(4) 0.004(3) -0.007(4)
C48 0.036(4) 0.043(5) 0.041(5) 0.006(5) 0.000(4) -0.006(4)
C49 0.040(5) 0.043(5) 0.041(5) 0.001(5) 0.002(4) -0.003(4)
C50 0.038(4) 0.043(5) 0.042(5) 0.000(5) 0.007(4) -0.001(4)
C51 0.034(4) 0.043(5) 0.041(5) 0.005(5) 0.001(4) -0.003(5)
C52 0.035(4) 0.045(5) 0.038(5) 0.009(4) 0.003(4) -0.004(5)
C53 0.041(4) 0.052(4) 0.055(4) 0.014(4) 0.014(4) -0.002(4)
C54 0.041(5) 0.056(5) 0.061(5) 0.012(4) 0.010(4) -0.004(5)
C55 0.045(5) 0.058(5) 0.064(5) 0.009(4) 0.007(5) -0.003(6)
C56 0.054(5) 0.058(5) 0.063(5) 0.008(5) 0.008(5) -0.002(5)
C57 0.057(5) 0.059(5) 0.061(5) 0.009(4) 0.008(5) 0.004(5)
C58 0.049(5) 0.058(5) 0.054(4) 0.011(4) 0.013(4) 0.004(5)
C59 0.041(4) 0.039(4) 0.063(4) 0.013(4) -0.001(4) -0.002(4)
C60 0.047(5) 0.039(4) 0.067(5) 0.014(4) -0.008(5) -0.004(4)
C61 0.055(5) 0.043(4) 0.073(5) 0.009(4) -0.009(5) -0.005(5)
C62 0.057(6) 0.044(4) 0.071(5) 0.008(4) -0.011(5) -0.007(5)
C63 0.051(5) 0.046(4) 0.067(5) 0.009(4) -0.007(5) -0.009(5)
C64 0.044(5) 0.036(4) 0.062(5) 0.012(4) 0.001(5) -0.008(4)
C65 0.041(4) 0.042(4) 0.059(4) 0.022(4) 0.008(4) 0.000(4)
C66 0.042(4) 0.050(5) 0.060(5) 0.019(5) 0.007(4) 0.001(4)
C67 0.051(5) 0.063(6) 0.062(5) 0.019(5) 0.012(4) 0.004(5)
C68 0.056(5) 0.067(5) 0.062(5) 0.020(5) 0.009(4) 0.004(5)
C69 0.055(5) 0.063(5) 0.059(5) 0.018(5) 0.006(4) 0.000(5)
C70 0.048(4) 0.055(5) 0.060(4) 0.021(5) 0.005(4) 0.000(4)
C40' 0.030(4) 0.038(4) 0.037(5) 0.009(4) 0.003(4) -0.002(4)
O12' 0.026(4) 0.030(4) 0.036(5) 0.006(4) 0.005(4) 0.000(4)
O13' 0.026(4) 0.033(4) 0.031(5) 0.003(4) 0.004(4) 0.002(4)
C41' 0.026(4) 0.033(4) 0.033(5) 0.008(4) 0.005(4) 0.002(3)
C42' 0.026(4) 0.032(4) 0.037(5) 0.003(4) 0.003(4) 0.001(4)
C43' 0.027(4) 0.030(4) 0.036(4) 0.008(4) 0.003(4) 0.002(4)
C45' 0.024(6) 0.047(9) 0.041(8) -0.016(7) -0.007(6) 0.001(7)
C46' 0.031(8) 0.035(7) 0.052(8) 0.008(6) -0.007(6) 0.003(7)
C44' 0.027(4) 0.029(4) 0.037(4) 0.006(4) 0.002(4) 0.001(4)
C47' 0.031(5) 0.039(5) 0.037(5) 0.006(4) 0.003(4) -0.003(4)
C48' 0.032(5) 0.041(6) 0.038(6) 0.003(5) 0.002(5) -0.002(5)
C49' 0.037(6) 0.046(6) 0.039(6) -0.001(6) 0.002(5) 0.000(5)
C50' 0.035(5) 0.049(6) 0.039(6) -0.002(6) 0.005(5) -0.003(5)
C51' 0.033(5) 0.047(6) 0.038(6) -0.001(5) 0.003(5) -0.004(5)
C52' 0.032(5) 0.042(6) 0.038(6) 0.000(5) 0.003(4) -0.003(5)
C53' 0.040(5) 0.040(5) 0.047(5) 0.003(4) 0.002(4) -0.003(5)
C54' 0.037(6) 0.041(5) 0.052(6) 0.005(5) 0.000(5) -0.002(6)
C55' 0.041(6) 0.044(5) 0.055(6) 0.002(5) -0.003(5) -0.002(6)
C56' 0.049(6) 0.046(6) 0.056(6) 0.001(5) -0.003(5) -0.003(6)
C57' 0.053(6) 0.045(6) 0.052(5) 0.000(5) -0.002(5) -0.005(6)
C58' 0.049(6) 0.043(5) 0.049(5) 0.001(5) -0.001(5) -0.003(5)
C59' 0.028(4) 0.028(4) 0.039(4) 0.004(4) 0.000(4) 0.001(4)
C60' 0.037(5) 0.028(4) 0.044(5) 0.003(4) -0.001(5) -0.002(5)
C61' 0.042(6) 0.034(5) 0.050(6) -0.002(4) -0.006(6) 0.000(5)
C62' 0.045(6) 0.039(5) 0.050(5) -0.006(5) -0.006(6) 0.004(5)
C63' 0.041(5) 0.040(5) 0.047(5) -0.002(4) -0.008(5) 0.007(5)
C64' 0.035(5) 0.031(5) 0.043(5) 0.003(4) -0.006(5) 0.004(5)
C65' 0.024(4) 0.034(5) 0.034(4) 0.008(4) -0.002(4) 0.000(4)
C66' 0.027(5) 0.035(5) 0.039(5) 0.004(5) -0.003(4) 0.005(4)
C67' 0.031(5) 0.037(6) 0.043(6) 0.003(5) 0.001(4) 0.008(5)
C68' 0.030(5) 0.040(5) 0.042(5) 0.007(5) 0.002(5) 0.003(5)
C69' 0.027(5) 0.040(5) 0.040(5) 0.012(5) -0.002(4) -0.002(4)
C70' 0.021(5) 0.035(5) 0.038(5) 0.013(4) -0.005(4) -0.004(4)

loop_
_atom_type_symbol
_atom_type_description
_atom_type_scat_dispersion_real
_atom_type_scat_dispersion_imag
_atom_type_scat_source
C C 0.0033 0.0016 'International Tables Vol C Tables 4.2.6.8 and 6.1.1.4'
H H 0.0000 0.0000 'International Tables Vol C Tables 4.2.6.8 and 6.1.1.4'
O O 0.0106 0.0060 'International Tables Vol C Tables 4.2.6.8 and 6.1.1.4'
Pd Pd -0.9988 1.0072 'International Tables Vol C Tables 4.2.6.8 and 6.1.1.4'
Cl Cl 0.1484 0.1585 'International Tables Vol C Tables 4.2.6.8 and 6.1.1.4'
P P 0.1023 0.0942 'International Tables Vol C Tables 4.2.6.8 and 6.1.1.4'

loop_
_geom_angle_atom_site_label_1
_geom_angle_atom_site_label_2
_geom_angle_atom_site_label_3
_geom_angle
P1 Pd1 Cl1 91.30(7)
P1 Pd1 Cl2 88.36(8)
Cl1 Pd1 Cl2 174.58(10)
P1 Pd1 P2 177.39(8)
Cl1 Pd1 P2 91.30(7)
Cl2 Pd1 P2 89.07(8)
O3 P1 O1 107.2(3)
O3 P1 O2 103.2(3)
O1 P1 O2 107.2(3)
O3 P1 Pd1 116.7(2)
O1 P1 Pd1 112.0(2)
O2 P1 Pd1 109.8(2)
O9 P2 O11 106.0(3)
O9 P2 O10 101.2(3)
O11 P2 O10 105.2(3)
O9 P2 Pd1 117.5(3)
O11 P2 Pd1 109.8(2)
O10 P2 Pd1 116.0(2)
C1 O1 P1 130.0(4)
C5 O2 P1 136.8(5)
C32 O3 P1 123.6(8)
C32' O3 P1 111.3(11)
C39' O9 P2 129.3(10)
C39 O9 P2 113.2(10)
C40 O10 P2 132.0(7)
C40' O10 P2 122.4(7)
C44' O11 P2 140.9(7)
C44 O11 P2 123.0(7)
O1 C1 C14 115.1(8)
O1 C1 C8' 107.6(11)
O1 C1 C8 101.5(8)
C14 C1 C8 108.6(12)
O1 C1 C2 105.9(6)
C14 C1 C2 113.4(7)
C8' C1 C2 117.2(17)
C8 C1 C2 111.8(10)
O1 C1 C14' 99.4(9)
C8' C1 C14' 112.9(16)
C2 C1 C14' 111.9(8)
O4' C2 C1 110.4(12)
O4 C2 C1 105.7(10)
O4' C2 C4 98.3(10)
O4 C2 C4 109.1(8)
C1 C2 C4 112.9(6)
O4 C2 H2A 109.6
C1 C2 H2A 109.8
C4 C2 H2A 109.6
O4' C2 H2B 111.9
C1 C2 H2B 111.5
C4 C2 H2B 111.3
C2 O4 C3 107.2(11)
C3 O5 C4 114.9(12)
O5 C3 C7 112.2(17)
O5 C3 O4 102.8(13)
C7 C3 O4 111.4(16)
O5 C3 C6 111.3(15)
C7 C3 C6 111.1(15)
O4 C3 C6 107.7(16)
C3 C6 H6A 109.5
C3 C6 H6B 109.5
H6A C6 H6B 109.5
C3 C6 H6C 109.5
H6A C6 H6C 109.5
H6B C6 H6C 109.5
C3 C7 H7A 109.5
C3 C7 H7B 109.5
H7A C7 H7B 109.5
C3 C7 H7C 109.5
H7A C7 H7C 109.5
H7B C7 H7C 109.5
C2 O4' C3' 112.6(11)
C4 O5' C3' 110.2(11)
C7' C3' C6' 122.5(12)
C7' C3' O4' 108.4(16)
C6' C3' O4' 110.3(18)
C7' C3' O5' 104.4(17)
C6' C3' O5' 107.7(19)
O4' C3' O5' 101.3(10)
C3' C6' H6'A 109.5
C3' C6' H6'B 109.5
H6'A C6' H6'B 109.5
C3' C6' H6'C 109.5
H6'A C6' H6'C 109.5
H6'B C6' H6'C 109.5
C3' C7' H7'1 109.5
C3' C7' H7'2 109.5
H7'1 C7' H7'2 109.5
C3' C7' H7'3 109.5
H7'1 C7' H7'3 109.5
H7'2 C7' H7'3 109.5
O5 C4 C5 114.4(10)
O5' C4 C5 103.6(11)
O5 C4 C2 97.5(9)
O5' C4 C2 106.8(9)
C5 C4 C2 117.1(6)
O5 C4 H4A 108.1
C5 C4 H4A 110.1
C2 C4 H4A 108.6
O5' C4 H4B 110.1
C5 C4 H4B 110.2
C2 C4 H4B 108.7
O2 C5 C26 113.8(8)
O2 C5 C20 108.6(7)
C26 C5 C20 116.9(11)
O2 C5 C4 107.7(6)
C26 C5 C4 98.7(8)
C20 C5 C4 110.4(10)
O2 C5 C20' 111.6(8)
C4 C5 C20' 120.2(11)
O2 C5 C26' 92.8(7)
C4 C5 C26' 119.4(7)
C20' C5 C26' 102.0(12)
C9 C8 C13 117.8(6)
C9 C8 C1 121.5(10)
C13 C8 C1 120.6(9)
C8 C9 C10 120.7(7)
C8 C9 H9 119.7
C10 C9 H9 119.7
C11 C10 C9 121.0(7)
C11 C10 H10 119.5
C9 C10 H10 119.5
C10 C11 C12 120.5(7)
C10 C11 H11 119.8
C12 C11 H11 119.8
C11 C12 C13 118.9(7)
C11 C12 H12 120.5
C13 C12 H12 120.5
C12 C13 C8 121.0(7)
C12 C13 H13 119.5
C8 C13 H13 119.5
C9' C8' C13' 118.8(7)
C9' C8' C1 121.4(14)
C13' C8' C1 118.6(14)
C8' C9' C10' 120.2(8)
C8' C9' H9' 119.9
C10' C9' H9' 119.9
C11' C10' C9' 120.8(8)
C11' C10' H10' 119.6
C9' C10' H10' 119.6
C10' C11' C12' 120.6(8)
C10' C11' H11' 119.7
C12' C11' H11' 119.7
C11' C12' C13' 119.1(8)
C11' C12' H12' 120.4
C13' C12' H12' 120.4
C12' C13' C8' 120.1(7)
C12' C13' H13' 120.0
C8' C13' H13' 120.0
C15 C14 C19 118.2(7)
C15 C14 C1 117.8(9)
C19 C14 C1 123.6(10)
C14 C15 C16 121.0(7)
C14 C15 H15 119.5
C16 C15 H15 119.5
C17 C16 C15 120.5(7)
C17 C16 H16 119.8
C15 C16 H16 119.8
C16 C17 C18 119.8(7)
C16 C17 H17 120.1
C18 C17 H17 120.1
C17 C18 C19 119.9(7)
C17 C18 H18 120.0
C19 C18 H18 120.0
C18 C19 C14 119.7(7)
C18 C19 H19 120.2
C14 C19 H19 120.2
C15' C14' C19' 118.0(7)
C15' C14' C1 120.8(10)
C19' C14' C1 120.8(10)
C14' C15' C16' 121.0(8)
C14' C15' H15' 119.5
C16' C15' H15' 119.5
C17' C16' C15' 120.9(7)
C17' C16' H16' 119.5
C15' C16' H16' 119.5
C16' C17' C18' 119.6(7)
C16' C17' H17' 120.2
C18' C17' H17' 120.2
C17' C18' C19' 119.7(7)
C17' C18' H18' 120.2
C19' C18' H18' 120.2
C18' C19' C14' 120.3(7)
C18' C19' H19' 119.8
C14' C19' H19' 119.8
C21 C20 C25 118.4(7)
C21 C20 C5 128.0(10)
C25 C20 C5 113.3(10)
C20 C21 C22 120.9(7)
C20 C21 H21 119.5
C22 C21 H21 119.5
C23 C22 C21 120.4(7)
C23 C22 H22 119.8
C21 C22 H22 119.8
C22 C23 C24 120.5(7)
C22 C23 H23 119.7
C24 C23 H23 119.7
C23 C24 C25 119.4(8)
C23 C24 H24 120.3
C25 C24 H24 120.3
C24 C25 C20 120.3(7)
C24 C25 H25 119.9
C20 C25 H25 119.9
C21' C20' C25' 117.6(7)
C21' C20' C5 120.0(10)
C25' C20' C5 122.3(10)
C20' C21' C22' 121.4(8)
C20' C21' H21' 119.3
C22' C21' H21' 119.3
C23' C22' C21' 120.6(8)
C23' C22' H22' 119.7
C21' C22' H22' 119.7
C22' C23' C24' 120.2(8)
C22' C23' H23' 119.9
C24' C23' H23' 119.9
C23' C24' C25' 119.5(8)
C23' C24' H24' 120.3
C25' C24' H24' 120.3
C24' C25' C20' 120.7(7)
C24' C25' H25' 119.7
C20' C25' H25' 119.7
C27 C26 C31 117.7(7)
C27 C26 C5 122.7(8)
C31 C26 C5 119.5(8)
C26 C27 C28 120.4(7)
C26 C27 H27 119.8
C28 C27 H27 119.8
C29 C28 C27 120.7(7)
C29 C28 H28 119.6
C27 C28 H28 119.6
C28 C29 C30 119.9(7)
C28 C29 H29 120.0
C30 C29 H29 120.0
C29 C30 C31 119.2(7)
C29 C30 H30 120.4
C31 C30 H30 120.4
C30 C31 C26 120.6(7)
C30 C31 H31 119.7
C26 C31 H31 119.7
C27' C26' C31' 118.7(7)
C27' C26' C5 126.4(8)
C31' C26' C5 114.9(8)
C26' C27' C28' 120.2(7)
C26' C27' H27' 119.9
C28' C27' H27' 119.9
C29' C28' C27' 120.7(7)
C29' C28' H28' 119.7
C27' C28' H28' 119.7
C28' C29' C30' 120.5(8)
C28' C29' H29' 119.7
C30' C29' H29' 119.7
C29' C30' C31' 118.9(7)
C29' C30' H30' 120.5
C31' C30' H30' 120.5
C30' C31' C26' 120.1(7)
C30' C31' H31' 120.0
C26' C31' H31' 120.0
C33 O6 C34 116.7(11)
C36 O7 C35 127.5(11)
C38 O8 C37 120.1(12)
O3 C32 C33 110.5(10)
O3 C32 H32A 109.6
C33 C32 H32A 109.6
O3 C32 H32B 109.6
C33 C32 H32B 109.6
H32A C32 H32B 108.1
O6 C33 C32 111.3(10)
O6 C33 H33A 109.4
C32 C33 H33A 109.4
O6 C33 H33B 109.4
C32 C33 H33B 109.4
H33A C33 H33B 108.0
O6 C34 C35 115.3(9)
O6 C34 H34A 108.4
C35 C34 H34A 108.4
O6 C34 H34B 108.4
C35 C34 H34B 108.4
H34A C34 H34B 107.5
O7 C35 C34 114.8(10)
O7 C35 H35A 108.6
C34 C35 H35A 108.6
O7 C35 H35B 108.6
C34 C35 H35B 108.6
H35A C35 H35B 107.5
O7 C36 C37 117.8(11)
O7 C36 H36A 107.9
C37 C36 H36A 107.9
O7 C36 H36B 107.9
C37 C36 H36B 107.9
H36A C36 H36B 107.2
O8 C37 C36 114.8(11)
O8 C37 H37A 108.6
C36 C37 H37A 108.6
O8 C37 H37B 108.6
C36 C37 H37B 108.6
H37A C37 H37B 107.5
O8 C38 C39 112.3(12)
O8 C38 H38A 109.1
C39 C38 H38A 109.1
O8 C38 H38B 109.1
C39 C38 H38B 109.1
H38A C38 H38B 107.9
O9 C39 C38 114.9(12)
O9 C39 H39A 108.5
C38 C39 H39A 108.5
O9 C39 H39B 108.5
C38 C39 H39B 108.5
H39A C39 H39B 107.5
C33' O6' C34' 117.4(13)
C36' O7' C35' 114.2(12)
C38' O8' C37' 112.8(11)
O3 C32' C33' 115.1(12)
O3 C32' H32C 108.5
C33' C32' H32C 108.5
O3 C32' H32D 108.5
C33' C32' H32D 108.5
H32C C32' H32D 107.5
O6' C33' C32' 116.7(13)
O6' C33' H33C 108.1
C32' C33' H33C 108.1
O6' C33' H33D 108.1
C32' C33' H33D 108.1
H33C C33' H33D 107.3
O6' C34' C35' 112.1(12)
O6' C34' H34C 109.2
C35' C34' H34C 109.2
O6' C34' H34D 109.2
C35' C34' H34D 109.2
H34C C34' H34D 107.9
O7' C35' C34' 112.4(13)
O7' C35' H35C 109.1
C34' C35' H35C 109.1
O7' C35' H35D 109.1
C34' C35' H35D 109.1
H35C C35' H35D 107.9
O7' C36' C37' 117.4(12)
O7' C36' H36C 108.0
C37' C36' H36C 108.0
O7' C36' H36D 108.0
C37' C36' H36D 108.0
H36C C36' H36D 107.2
C36' C37' O8' 114.2(11)
C36' C37' H37C 108.7
O8' C37' H37C 108.7
C36' C37' H37D 108.7
O8' C37' H37D 108.7
H37C C37' H37D 107.6
O8' C38' C39' 109.1(11)
O8' C38' H38C 109.9
C39' C38' H38C 109.9
O8' C38' H38D 109.9
C39' C38' H38D 109.9
H38C C38' H38D 108.3
O9 C39' C38' 110.9(11)
O9 C39' H39C 109.5
C38' C39' H39C 109.5
O9 C39' H39D 109.5
C38' C39' H39D 109.5
H39C C39' H39D 108.0
O10 C40 C53 105.5(12)
O10 C40 C41 109.1(10)
C53 C40 C41 91.2(12)
O10 C40 C47 110.8(11)
C53 C40 C47 111.4(12)
C41 C40 C47 125.8(13)
C42 O12 C43 107.1(8)
C41 O13 C42 113.9(9)
O13 C41 C40 107.5(11)
O13 C41 C43 99.5(9)
C40 C41 C43 102.1(11)
O13 C41 H41 115.3
C40 C41 H41 115.3
C43 C41 H41 115.3
O12 C42 O13 103.4(8)
O12 C42 C45 112.6(13)
O13 C42 C45 109.5(10)
O12 C42 C46 107.7(9)
O13 C42 C46 109.4(12)
C45 C42 C46 113.7(10)
O12 C43 C44 107.3(9)
O12 C43 C41 104.1(9)
C44 C43 C41 117.4(11)
O12 C43 H43 109.2
C44 C43 H43 109.2
C41 C43 H43 109.2
C42 C45 H45A 109.5
C42 C45 H45B 109.5
H45A C45 H45B 109.5
C42 C45 H45C 109.5
H45A C45 H45C 109.5
H45B C45 H45C 109.5
C42 C46 H46A 109.5
C42 C46 H46B 109.5
H46A C46 H46B 109.5
C42 C46 H46C 109.5
H46A C46 H46C 109.5
H46B C46 H46C 109.5
C59 C44 C65 110.6(11)
C59 C44 O11 99.5(10)
C65 C44 O11 112.4(10)
C59 C44 C43 110.4(12)
C65 C44 C43 118.2(11)
O11 C44 C43 104.0(9)
C52 C47 C48 119.8(13)
C52 C47 C40 119.1(13)
C48 C47 C40 121.0(12)
C49 C48 C47 121.3(13)
C49 C48 H48 119.4
C47 C48 H48 119.4
C48 C49 C50 118.5(12)
C48 C49 H49 120.7
C50 C49 H49 120.7
C51 C50 C49 121.9(13)
C51 C50 H50 119.1
C49 C50 H50 119.1
C50 C51 C52 118.9(14)
C50 C51 H51 120.5
C52 C51 H51 120.5
C47 C52 C51 119.6(12)
C47 C52 H52 120.2
C51 C52 H52 120.2
C54 C53 C58 115.6(15)
C54 C53 C40 117.5(14)
C58 C53 C40 126.9(13)
C53 C54 C55 122.1(15)
C53 C54 H54 118.9
C55 C54 H54 118.9
C56 C55 C54 117.6(15)
C56 C55 H55 121.2
C54 C55 H55 121.2
C57 C56 C55 120.8(17)
C57 C56 H56 119.6
C55 C56 H56 119.6
C58 C57 C56 120.0(16)
C58 C57 H57 120.0
C56 C57 H57 120.0
C57 C58 C53 123.8(15)
C57 C58 H58 118.1
C53 C58 H58 118.1
C64 C59 C60 117.7(15)
C64 C59 C44 124.2(12)
C60 C59 C44 118.0(13)
C61 C60 C59 118.9(14)
C61 C60 H60 120.5
C59 C60 H60 120.5
C62 C61 C60 123.6(14)
C62 C61 H61 118.2
C60 C61 H61 118.2
C61 C62 C63 115.1(15)
C61 C62 H62 122.5
C63 C62 H62 122.5
C64 C63 C62 120.6(15)
C64 C63 H63 119.7
C62 C63 H63 119.7
C63 C64 C59 123.6(14)
C63 C64 H64 118.2
C59 C64 H64 118.2
C66 C65 C70 117.9(7)
C66 C65 C44 116.6(9)
C70 C65 C44 125.5(9)
C65 C66 C67 120.6(7)
C65 C66 H66 119.7
C67 C66 H66 119.7
C68 C67 C66 121.2(7)
C68 C67 H67 119.4
C66 C67 H67 119.4
C67 C68 C69 120.0(7)
C67 C68 H68 120.0
C69 C68 H68 120.0
C68 C69 C70 119.3(7)
C68 C69 H69 120.3
C70 C69 H69 120.3
C69 C70 C65 120.6(7)
C69 C70 H70 119.7
C65 C70 H70 119.7
O10 C40' C47' 97.1(11)
O10 C40' C53' 107.7(11)
C47' C40' C53' 103.5(14)
O10 C40' C41' 102.7(9)
C47' C40' C41' 100.8(14)
C53' C40' C41' 137.8(13)
C42' O12' C43' 108.5(9)
C41' O13' C42' 114.8(10)
O13' C41' C40' 116.6(11)
O13' C41' C43' 99.1(9)
C40' C41' C43' 128.0(12)
O13' C41' H41' 103.5
C40' C41' H41' 103.5
C43' C41' H41' 103.5
O12' C42' O13' 103.8(9)
O12' C42' C45' 113.0(13)
O13' C42' C45' 108.8(10)
O12' C42' C46' 108.0(10)
O13' C42' C46' 109.7(13)
C45' C42' C46' 113.2(10)
O12' C43' C44' 107.2(10)
O12' C43' C41' 105.2(9)
C44' C43' C41' 115.9(12)
O12' C43' H43' 109.5
C44' C43' H43' 109.5
C41' C43' H43' 109.5
C42' C45' H45E 109.5
C42' C45' H45F 109.5
H45E C45' H45F 109.5
C42' C45' H45G 109.5
H45E C45' H45G 109.5
H45F C45' H45G 109.5
C42' C46' H46E 109.5
C42' C46' H46F 109.5
H46E C46' H46F 109.5
C42' C46' H46G 109.5
H46E C46' H46G 109.5
H46F C46' H46G 109.5
O11 C44' C65' 100.9(9)
O11 C44' C59' 114.9(10)
C65' C44' C59' 107.0(12)
O11 C44' C43' 105.4(9)
C65' C44' C43' 121.3(12)
C59' C44' C43' 107.6(12)
C48' C47' C52' 117.6(7)
C48' C47' C40' 123.1(12)
C52' C47' C40' 119.0(11)
C47' C48' C49' 120.9(8)
C47' C48' H48' 119.5
C49' C48' H48' 119.5
C50' C49' C48' 121.3(8)
C50' C49' H49' 119.4
C48' C49' H49' 119.4
C49' C50' C51' 119.7(8)
C49' C50' H50' 120.2
C51' C50' H50' 120.2
C50' C51' C52' 119.6(8)
C50' C51' H51' 120.2
C52' C51' H51' 120.2
C51' C52' C47' 120.8(7)
C51' C52' H52' 119.6
C47' C52' H52' 119.6
C54' C53' C58' 117.2(7)
C54' C53' C40' 124.7(12)
C58' C53' C40' 118.1(11)
C53' C54' C55' 121.4(8)
C53' C54' H54' 119.3
C55' C54' H54' 119.3
C56' C55' C54' 120.6(8)
C56' C55' H55' 119.7
C54' C55' H55' 119.7
C55' C56' C57' 119.9(8)
C55' C56' H56' 120.0
C57' C56' H56' 120.0
C56' C57' C58' 119.4(8)
C56' C57' H57' 120.3
C58' C57' H57' 120.3
C57' C58' C53' 120.9(7)
C57' C58' H58' 119.5
C53' C58' H58' 119.5
C60' C59' C64' 118.3(7)
C60' C59' C44' 119.8(11)
C64' C59' C44' 121.8(10)
C59' C60' C61' 120.4(7)
C59' C60' H60' 119.8
C61' C60' H60' 119.8
C62' C61' C60' 121.2(8)
C62' C61' H61' 119.4
C60' C61' H61' 119.4
C61' C62' C63' 120.2(8)
C61' C62' H62' 119.9
C63' C62' H62' 119.9
C62' C63' C64' 119.1(8)
C62' C63' H63' 120.4
C64' C63' H63' 120.4
C63' C64' C59' 120.8(7)
C63' C64' H64' 119.6
C59' C64' H64' 119.6
C66' C65' C70' 118.4(7)
C66' C65' C44' 118.5(10)
C70' C65' C44' 122.7(10)
C65' C66' C67' 120.4(7)
C65' C66' H66' 119.8
C67' C66' H66' 119.8
C68' C67' C66' 121.2(8)
C68' C67' H67' 119.4
C66' C67' H67' 119.4
C67' C68' C69' 120.0(7)
C67' C68' H68' 120.0
C69' C68' H68' 120.0
C68' C69' C70' 119.3(7)
C68' C69' H69' 120.3
C70' C69' H69' 120.3
C69' C70' C65' 120.3(7)
C69' C70' H70' 119.8
C65' C70' H70' 119.8

loop_
_geom_bond_atom_site_label_1
_geom_bond_atom_site_label_2
_geom_bond_distance
Pd1 P1 2.287(2)
Pd1 Cl1 2.291(2)
Pd1 Cl2 2.291(2)
Pd1 P2 2.301(2)
P1 O3 1.563(5)
P1 O1 1.570(6)
P1 O2 1.570(5)
P2 O9 1.536(6)
P2 O11 1.572(6)
P2 O10 1.586(5)
O1 C1 1.452(9)
O2 C5 1.448(8)
O3 C32 1.453(11)
O3 C32' 1.474(13)
O9 C39' 1.406(12)
O9 C39 1.471(13)
O10 C40 1.463(17)
O10 C40' 1.499(13)
O11 C44' 1.472(11)
O11 C44 1.506(13)
C1 C14 1.491(13)
C1 C8' 1.499(11)
C1 C8 1.548(10)
C1 C2 1.557(10)
C1 C14' 1.569(14)
C2 O4' 1.463(13)
C2 O4 1.464(11)
C2 C4 1.558(11)
C2 H2A 0.9584
C2 H2B 0.9583
O4 C3 1.49(2)
O5 C3 1.42(2)
O5 C4 1.449(11)
C3 C7 1.46(2)
C3 C6 1.51(2)
C6 H6A 0.9800
C6 H6B 0.9800
C6 H6C 0.9800
C7 H7A 0.9800
C7 H7B 0.9800
C7 H7C 0.9800
O4' C3' 1.474(13)
O5' C4 1.455(13)
O5' C3' 1.487(13)
C3' C7' 1.441(12)
C3' C6' 1.461(12)
C6' H6'A 0.9800
C6' H6'B 0.9800
C6' H6'C 0.9800
C7' H7'1 0.9800
C7' H7'2 0.9800
C7' H7'3 0.9800
C4 C5 1.519(12)
C4 H4A 0.9587
C4 H4B 0.9586
C5 C26 1.494(12)
C5 C20 1.511(10)
C5 C20' 1.546(10)
C5 C26' 1.636(13)
C8 C9 1.379(7)
C8 C13 1.411(7)
C9 C10 1.390(7)
C9 H9 0.9500
C10 C11 1.363(8)
C10 H10 0.9500
C11 C12 1.378(8)
C11 H11 0.9500
C12 C13 1.402(8)
C12 H12 0.9500
C13 H13 0.9500
C8' C9' 1.377(7)
C8' C13' 1.410(8)
C9' C10' 1.390(7)
C9' H9' 0.9500
C10' C11' 1.363(8)
C10' H10' 0.9500
C11' C12' 1.381(9)
C11' H11' 0.9500
C12' C13' 1.403(8)
C12' H12' 0.9500
C13' H13' 0.9500
C14 C15 1.378(7)
C14 C19 1.413(8)
C15 C16 1.389(7)
C15 H15 0.9500
C16 C17 1.365(8)
C16 H16 0.9500
C17 C18 1.380(8)
C17 H17 0.9500
C18 C19 1.403(8)
C18 H18 0.9500
C19 H19 0.9500
C14' C15' 1.379(7)
C14' C19' 1.411(8)
C15' C16' 1.388(7)
C15' H15' 0.9500
C16' C17' 1.365(8)
C16' H16' 0.9500
C17' C18' 1.381(8)
C17' H17' 0.9500
C18' C19' 1.403(8)
C18' H18' 0.9500
C19' H19' 0.9500
C20 C21 1.377(7)
C20 C25 1.408(8)
C21 C22 1.390(7)
C21 H21 0.9500
C22 C23 1.365(8)
C22 H22 0.9500
C23 C24 1.380(8)
C23 H23 0.9500
C24 C25 1.402(8)
C24 H24 0.9500
C25 H25 0.9500
C20' C21' 1.378(7)
C20' C25' 1.410(8)
C21' C22' 1.389(7)
C21' H21' 0.9500
C22' C23' 1.362(8)
C22' H22' 0.9500
C23' C24' 1.380(9)
C23' H23' 0.9500
C24' C25' 1.402(8)
C24' H24' 0.9500
C25' H25' 0.9500
C26 C27 1.380(7)
C26 C31 1.408(8)
C27 C28 1.387(7)
C27 H27 0.9500
C28 C29 1.364(8)
C28 H28 0.9500
C29 C30 1.382(8)
C29 H29 0.9500
C30 C31 1.402(8)
C30 H30 0.9500
C31 H31 0.9500
C26' C27' 1.379(7)
C26' C31' 1.411(8)
C27' C28' 1.389(7)
C27' H27' 0.9500
C28' C29' 1.364(8)
C28' H28' 0.9500
C29' C30' 1.380(8)
C29' H29' 0.9500
C30' C31' 1.404(8)
C30' H30' 0.9500
C31' H31' 0.9500
O6 C33 1.399(11)
O6 C34 1.475(11)
O7 C36 1.376(11)
O7 C35 1.426(11)
O8 C38 1.431(12)
O8 C37 1.454(12)
C32 C33 1.521(12)
C32 H32A 0.9900
C32 H32B 0.9900
C33 H33A 0.9900
C33 H33B 0.9900
C34 C35 1.484(11)
C34 H34A 0.9900
C34 H34B 0.9900
C35 H35A 0.9900
C35 H35B 0.9900
C36 C37 1.491(11)
C36 H36A 0.9900
C36 H36B 0.9900
C37 H37A 0.9900
C37 H37B 0.9900
C38 C39 1.525(12)
C38 H38A 0.9900
C38 H38B 0.9900
C39 H39A 0.9900
C39 H39B 0.9900
O6' C33' 1.427(13)
O6' C34' 1.481(12)
O7' C36' 1.448(12)
O7' C35' 1.485(13)
O8' C38' 1.465(12)
O8' C37' 1.481(12)
C32' C33' 1.484(12)
C32' H32C 0.9900
C32' H32D 0.9900
C33' H33C 0.9900
C33' H33D 0.9900
C34' C35' 1.515(13)
C34' H34C 0.9900
C34' H34D 0.9900
C35' H35C 0.9900
C35' H35D 0.9900
C36' C37' 1.468(12)
C36' H36C 0.9900
C36' H36D 0.9900
C37' H37C 0.9900
C37' H37D 0.9900
C38' C39' 1.519(12)
C38' H38C 0.9900
C38' H38D 0.9900
C39' H39C 0.9900
C39' H39D 0.9900
C40 C53 1.48(2)
C40 C41 1.518(19)
C40 C47 1.540(19)
O12 C42 1.429(13)
O12 C43 1.436(10)
O13 C41 1.425(11)
O13 C42 1.466(16)
C41 C43 1.599(16)
C41 H41 1.0000
C42 C45 1.480(18)
C42 C46 1.533(15)
C43 C44 1.568(17)
C43 H43 1.0000
C45 H45A 0.9800
C45 H45B 0.9800
C45 H45C 0.9800
C46 H46A 0.9800
C46 H46B 0.9800
C46 H46C 0.9800
C44 C59 1.47(2)
C44 C65 1.506(17)
C47 C52 1.381(18)
C47 C48 1.402(19)
C48 C49 1.324(18)
C48 H48 0.9500
C49 C50 1.429(19)
C49 H49 0.9500
C50 C51 1.344(19)
C50 H50 0.9500
C51 C52 1.40(2)
C51 H51 0.9500
C52 H52 0.9500
C53 C54 1.38(2)
C53 C58 1.41(2)
C54 C55 1.39(2)
C54 H54 0.9500
C55 C56 1.38(2)
C55 H55 0.9500
C56 C57 1.38(2)
C56 H56 0.9500
C57 C58 1.29(2)
C57 H57 0.9500
C58 H58 0.9500
C59 C64 1.38(2)
C59 C60 1.395(18)
C60 C61 1.38(2)
C60 H60 0.9500
C61 C62 1.37(2)
C61 H61 0.9500
C62 C63 1.46(2)
C62 H62 0.9500
C63 C64 1.31(2)
C63 H63 0.9500
C64 H64 0.9500
C65 C66 1.378(7)
C65 C70 1.414(7)
C66 C67 1.388(7)
C66 H66 0.9500
C67 C68 1.363(8)
C67 H67 0.9500
C68 C69 1.378(8)
C68 H68 0.9500
C69 C70 1.400(8)
C69 H69 0.9500
C70 H70 0.9500
C40' C47' 1.532(12)
C40' C53' 1.565(12)
C40' C41' 1.596(13)
O12' C42' 1.425(14)
O12' C43' 1.433(11)
O13' C41' 1.430(11)
O13' C42' 1.464(16)
C41' C43' 1.605(17)
C41' H41' 1.0000
C42' C45' 1.483(18)
C42' C46' 1.534(15)
C43' C44' 1.545(12)
C43' H43' 1.0000
C45' H45E 0.9800
C45' H45F 0.9800
C45' H45G 0.9800
C46' H46E 0.9800
C46' H46F 0.9800
C46' H46G 0.9800
C44' C65' 1.527(12)
C44' C59' 1.528(12)
C47' C48' 1.380(8)
C47' C52' 1.411(8)
C48' C49' 1.388(8)
C48' H48' 0.9500
C49' C50' 1.365(8)
C49' H49' 0.9500
C50' C51' 1.380(8)
C50' H50' 0.9500
C51' C52' 1.401(8)
C51' H51' 0.9500
C52' H52' 0.9500
C53' C54' 1.381(8)
C53' C58' 1.412(8)
C54' C55' 1.389(8)
C54' H54' 0.9500
C55' C56' 1.365(8)
C55' H55' 0.9500
C56' C57' 1.381(9)
C56' H56' 0.9500
C57' C58' 1.402(8)
C57' H57' 0.9500
C58' H58' 0.9500
C59' C60' 1.380(7)
C59' C64' 1.409(8)
C60' C61' 1.389(8)
C60' H60' 0.9500
C61' C62' 1.365(8)
C61' H61' 0.9500
C62' C63' 1.382(8)
C62' H62' 0.9500
C63' C64' 1.401(8)
C63' H63' 0.9500
C64' H64' 0.9500
C65' C66' 1.378(7)
C65' C70' 1.412(8)
C66' C67' 1.388(7)
C66' H66' 0.9500
C67' C68' 1.364(8)
C67' H67' 0.9500
C68' C69' 1.381(8)
C68' H68' 0.9500
C69' C70' 1.403(8)
C69' H69' 0.9500
C70' H70' 0.9500

loop_
_geom_torsion_atom_site_label_1
_geom_torsion_atom_site_label_2
_geom_torsion_atom_site_label_3
_geom_torsion_atom_site_label_4
_geom_torsion
O3 P1 O1 C1 -35.0(6)
O2 P1 O1 C1 75.3(6)
Pd1 P1 O1 C1 -164.2(5)
O3 P1 O2 C5 70.9(7)
O1 P1 O2 C5 -42.1(8)
Pd1 P1 O2 C5 -164.0(6)
O1 P1 O3 C32 -94.6(8)
O2 P1 O3 C32 152.4(8)
Pd1 P1 O3 C32 31.8(9)
O1 P1 O3 C32' -90.9(16)
O2 P1 O3 C32' 156.1(16)
Pd1 P1 O3 C32' 35.5(16)
O11 P2 O9 C39' 113.3(11)
O10 P2 O9 C39' -137.1(11)
Pd1 P2 O9 C39' -9.9(11)
O11 P2 O9 C39 95.7(9)
O10 P2 O9 C39 -154.8(8)
Pd1 P2 O9 C39 -27.5(9)
O9 P2 O10 C40 -39.5(10)
O11 P2 O10 C40 70.6(10)
Pd1 P2 O10 C40 -167.8(9)
O9 P2 O10 C40' -25.6(8)
O11 P2 O10 C40' 84.5(8)
Pd1 P2 O10 C40' -153.9(7)
O9 P2 O11 C44' 53.7(10)
O10 P2 O11 C44' -52.9(10)
Pd1 P2 O11 C44' -178.4(9)
O9 P2 O11 C44 34.4(8)
O10 P2 O11 C44 -72.3(8)
Pd1 P2 O11 C44 162.2(7)
P1 O1 C1 C14 87.3(10)
P1 O1 C1 C8' -164.8(15)
P1 O1 C1 C8 -155.7(9)
P1 O1 C1 C2 -38.8(8)
P1 O1 C1 C14' 77.3(10)
O1 C1 C2 O4' -157.3(13)
C14 C1 C2 O4' 75.7(16)
C8' C1 C2 O4' -37.3(17)
C8 C1 C2 O4' -47.5(15)
C14' C1 C2 O4' 95.5(17)
O1 C1 C2 O4 -167.6(10)
C14 C1 C2 O4 65.3(14)
C8' C1 C2 O4 -47.6(15)
C8 C1 C2 O4 -57.9(12)
C14' C1 C2 O4 85.1(14)
O1 C1 C2 C4 -48.4(7)
C14 C1 C2 C4 -175.5(10)
C8' C1 C2 C4 71.6(12)
C8 C1 C2 C4 61.3(9)
C14' C1 C2 C4 -155.7(11)
O4' C2 O4 C3 9(10)
C1 C2 O4 C3 126.1(15)
C4 C2 O4 C3 4(2)
C4 O5 C3 C7 91(2)
C4 O5 C3 O4 -29(3)
C4 O5 C3 C6 -143.8(17)
C2 O4 C3 O5 13(2)
C2 O4 C3 C7 -107.3(18)
C2 O4 C3 C6 130.7(17)
O4 C2 O4' C3' -142(13)
C1 C2 O4' C3' 152.0(17)
C4 C2 O4' C3' 34(2)
C2 O4' C3' C7' -136(2)
C2 O4' C3' C6' 87(2)
C2 O4' C3' O5' -27(3)
C4 O5' C3' C7' 119(2)
C4 O5' C3' C6' -109(2)
C4 O5' C3' O4' 7(3)
C3 O5 C4 O5' 175(13)
C3 O5 C4 C5 154.5(16)
C3 O5 C4 C2 30(2)
C3' O5' C4 O5 -24(9)
C3' O5' C4 C5 137.4(18)
C3' O5' C4 C2 13(2)
O4' C2 C4 O5 -20.2(18)
O4 C2 C4 O5 -19.3(16)
C1 C2 C4 O5 -136.5(12)
O4' C2 C4 O5' -27.1(19)
O4 C2 C4 O5' -26.2(19)
C1 C2 C4 O5' -143.4(14)
O4' C2 C4 C5 -142.7(14)
O4 C2 C4 C5 -141.8(12)
C1 C2 C4 C5 101.0(8)
P1 O2 C5 C26 137.7(9)
P1 O2 C5 C20 -90.1(13)
P1 O2 C5 C4 29.5(9)
P1 O2 C5 C20' -104.4(13)
P1 O2 C5 C26' 151.5(8)
O5 C4 C5 O2 -173.2(11)
O5' C4 C5 O2 -177.3(13)
C2 C4 C5 O2 -60.0(7)
O5 C4 C5 C26 68.3(13)
O5' C4 C5 C26 64.2(13)
C2 C4 C5 C26 -178.5(7)
O5 C4 C5 C20 -54.8(15)
O5' C4 C5 C20 -58.9(16)
C2 C4 C5 C20 58.5(11)
O5 C4 C5 C20' -44.0(15)
O5' C4 C5 C20' -48.1(15)
C2 C4 C5 C20' 69.2(10)
O5 C4 C5 C26' 83.1(14)
O5' C4 C5 C26' 79.0(15)
C2 C4 C5 C26' -163.7(9)
O1 C1 C8 C9 19(2)
C14 C1 C8 C9 140.7(18)
C8' C1 C8 C9 145(13)
C2 C1 C8 C9 -93(2)
C14' C1 C8 C9 128.5(18)
O1 C1 C8 C13 -158.2(16)
C14 C1 C8 C13 -37(2)
C8' C1 C8 C13 -32(11)
C2 C1 C8 C13 89.3(18)
C14' C1 C8 C13 -49(2)
C13 C8 C9 C10 -2(3)
C1 C8 C9 C10 -179.0(17)
C8 C9 C10 C11 3(3)
C9 C10 C11 C12 -2(2)
C10 C11 C12 C13 0(2)
C11 C12 C13 C8 1(2)
C9 C8 C13 C12 0(3)
C1 C8 C13 C12 177.2(16)
O1 C1 C8' C9' 34(4)
C14 C1 C8' C9' 154(3)
C8 C1 C8' C9' -22(9)
C2 C1 C8' C9' -85(3)
C14' C1 C8' C9' 143(3)
O1 C1 C8' C13' -159(2)
C14 C1 C8' C13' -39(3)
C8 C1 C8' C13' 145(14)
C2 C1 C8' C13' 82(3)
C14' C1 C8' C13' -50(3)
C13' C8' C9' C10' 8(5)
C1 C8' C9' C10' 175(3)
C8' C9' C10' C11' -6(5)
C9' C10' C11' C12' 4(4)
C10' C11' C12' C13' -2(3)
C11' C12' C13' C8' 4(4)
C9' C8' C13' C12' -7(4)
C1 C8' C13' C12' -174(3)
O1 C1 C14 C15 29(2)
C8' C1 C14 C15 -84(3)
C8 C1 C14 C15 -84(2)
C2 C1 C14 C15 151.4(19)
C14' C1 C14 C15 62(3)
O1 C1 C14 C19 -158.7(15)
C8' C1 C14 C19 88(2)
C8 C1 C14 C19 88.4(19)
C2 C1 C14 C19 -37(2)
C14' C1 C14 C19 -126(4)
C19 C14 C15 C16 7(4)
C1 C14 C15 C16 180(2)
C14 C15 C16 C17 -1(4)
C15 C16 C17 C18 -8(3)
C16 C17 C18 C19 10(3)
C17 C18 C19 C14 -3(3)
C15 C14 C19 C18 -5(3)
C1 C14 C19 C18 -177.3(15)
O1 C1 C14' C15' 53(3)
C14 C1 C14' C15' -97(4)
C8' C1 C14' C15' -60(3)
C8 C1 C14' C15' -57(3)
C2 C1 C14' C15' 165(3)
O1 C1 C14' C19' -134.1(19)
C14 C1 C14' C19' 76(3)
C8' C1 C14' C19' 112(2)
C8 C1 C14' C19' 115(2)
C2 C1 C14' C19' -23(2)
C19' C14' C15' C16' 0(5)
C1 C14' C15' C16' 173(3)
C14' C15' C16' C17' 3(5)
C15' C16' C17' C18' -7(3)
C16' C17' C18' C19' 8(2)
C17' C18' C19' C14' -5(3)
C15' C14' C19' C18' 1(4)
C1 C14' C19' C18' -172.0(16)
O2 C5 C20 C21 162(2)
C26 C5 C20 C21 -68(3)
C4 C5 C20 C21 44(3)
C20' C5 C20 C21 -93(5)
C26' C5 C20 C21 -95(2)
O2 C5 C20 C25 -24(2)
C26 C5 C20 C25 106.0(19)
C4 C5 C20 C25 -142.3(17)
C20' C5 C20 C25 81(5)
C26' C5 C20 C25 78(2)
C25 C20 C21 C22 -4(3)
C5 C20 C21 C22 169.3(19)
C20 C21 C22 C23 3(3)
C21 C22 C23 C24 -1(3)
C22 C23 C24 C25 0(3)
C23 C24 C25 C20 0(3)
C21 C20 C25 C24 3(4)
C5 C20 C25 C24 -171.6(18)
O2 C5 C20' C21' -154.7(19)
C26 C5 C20' C21' -31(3)
C20 C5 C20' C21' 125(6)
C4 C5 C20' C21' 78(2)
C26' C5 C20' C21' -57(2)
O2 C5 C20' C25' 27(3)
C26 C5 C20' C25' 151(2)
C20 C5 C20' C25' -52(3)
C4 C5 C20' C25' -100(2)
C26' C5 C20' C25' 125(2)
C25' C20' C21' C22' 2(4)
C5 C20' C21' C22' -176(2)
C20' C21' C22' C23' -1(4)
C21' C22' C23' C24' -1(4)
C22' C23' C24' C25' 2(4)
C23' C24' C25' C20' -1(4)
C21' C20' C25' C24' -1(3)
C5 C20' C25' C24' 177(2)
O2 C5 C26 C27 136.9(14)
C20 C5 C26 C27 9(2)
C4 C5 C26 C27 -109.3(15)
C20' C5 C26 C27 15.0(19)
C26' C5 C26 C27 102(3)
O2 C5 C26 C31 -46.8(17)
C20 C5 C26 C31 -174.8(13)
C4 C5 C26 C31 66.9(15)
C20' C5 C26 C31 -168.8(15)
C26' C5 C26 C31 -81(2)
C31 C26 C27 C28 12(2)
C5 C26 C27 C28 -172.0(14)
C26 C27 C28 C29 -13(3)
C27 C28 C29 C30 10(3)
C28 C29 C30 C31 -6(3)
C29 C30 C31 C26 6(2)
C27 C26 C31 C30 -8(2)
C5 C26 C31 C30 175.4(13)
O2 C5 C26' C27' 40.3(17)
C26 C5 C26' C27' -171(3)
C20 C5 C26' C27' -71.9(19)
C4 C5 C26' C27' 152.3(14)
C20' C5 C26' C27' -72.5(19)
O2 C5 C26' C31' -137.5(14)
C26 C5 C26' C31' 11.3(13)
C20 C5 C26' C31' 110.3(15)
C4 C5 C26' C31' -25.4(18)
C20' C5 C26' C31' 109.7(15)
C31' C26' C27' C28' -6(3)
C5 C26' C27' C28' 176.7(15)
C26' C27' C28' C29' 8(3)
C27' C28' C29' C30' -9(3)
C28' C29' C30' C31' 9(3)
C29' C30' C31' C26' -7(3)
C27' C26' C31' C30' 5(3)
C5 C26' C31' C30' -176.9(15)
C32' O3 C32 C33 -121(10)
P1 O3 C32 C33 -105.2(12)
C34 O6 C33 C32 142.3(14)
O3 C32 C33 O6 -148.9(14)
C33 O6 C34 C35 77.7(19)
C36 O7 C35 C34 178.0(18)
O6 C34 C35 O7 6(3)
C35 O7 C36 C37 157(2)
C38 O8 C37 C36 -77.6(19)
O7 C36 C37 O8 43(2)
C37 O8 C38 C39 -140.9(14)
C39' O9 C39 C38 -36(4)
P2 O9 C39 C38 105.1(14)
O8 C38 C39 O9 76(2)
C32 O3 C32' C33' 14(7)
P1 O3 C32' C33' -152(2)
C34' O6' C33' C32' 166(2)
O3 C32' C33' O6' 32(4)
C33' O6' C34' C35' -93(2)
C36' O7' C35' C34' 163.9(14)
O6' C34' C35' O7' 89(2)
C35' O7' C36' C37' 96(2)
O7' C36' C37' O8' 37(3)
C38' O8' C37' C36' -128(2)
C37' O8' C38' C39' 169.2(17)
C39 O9 C39' C38' 166(6)
P2 O9 C39' C38' 118.2(15)
O8' C38' C39' O9 165.0(16)
C40' O10 C40 C53 34(3)
P2 O10 C40 C53 87.4(12)
C40' O10 C40 C41 -63(4)
P2 O10 C40 C41 -9.4(17)
C40' O10 C40 C47 155(5)
P2 O10 C40 C47 -151.9(9)
C42 O13 C41 C40 114.0(12)
C42 O13 C41 C43 8.1(12)
O10 C40 C41 O13 -169.0(10)
C53 C40 C41 O13 84.2(13)
C47 C40 C41 O13 -33.6(19)
O10 C40 C41 C43 -64.8(12)
C53 C40 C41 C43 -171.7(10)
C47 C40 C41 C43 70.5(15)
C43 O12 C42 O13 -30.3(13)
C43 O12 C42 C45 87.8(13)
C43 O12 C42 C46 -146.0(12)
C41 O13 C42 O12 12.7(13)
C41 O13 C42 C45 -107.5(12)
C41 O13 C42 C46 127.2(11)
C42 O12 C43 C44 160.9(11)
C42 O12 C43 C41 35.7(13)
O13 C41 C43 O12 -25.9(11)
C40 C41 C43 O12 -136.2(10)
O13 C41 C43 C44 -144.4(10)
C40 C41 C43 C44 105.3(12)
C44' O11 C44 C59 25.4(19)
P2 O11 C44 C59 172.7(7)
C44' O11 C44 C65 142(3)
P2 O11 C44 C65 -70.3(12)
C44' O11 C44 C43 -89(2)
P2 O11 C44 C43 58.7(12)
O12 C43 C44 C59 63.2(14)
C41 C43 C44 C59 180.0(10)
O12 C43 C44 C65 -65.5(15)
C41 C43 C44 C65 51.3(14)
O12 C43 C44 O11 169.2(10)
C41 C43 C44 O11 -74.1(12)
O10 C40 C47 C52 -153.9(13)
C53 C40 C47 C52 -36.8(19)
C41 C40 C47 C52 71(2)
O10 C40 C47 C48 25(2)
C53 C40 C47 C48 142.3(16)
C41 C40 C47 C48 -109.7(19)
C52 C47 C48 C49 0(3)
C40 C47 C48 C49 -179.2(16)
C47 C48 C49 C50 0(3)
C48 C49 C50 C51 1(2)
C49 C50 C51 C52 -2(2)
C48 C47 C52 C51 0(2)
C40 C47 C52 C51 179.0(13)
C50 C51 C52 C47 1(2)
O10 C40 C53 C54 43.2(18)
C41 C40 C53 C54 153.4(15)
C47 C40 C53 C54 -77.1(19)
O10 C40 C53 C58 -139.2(15)
C41 C40 C53 C58 -29.1(18)
C47 C40 C53 C58 100.5(18)
C58 C53 C54 C55 0(3)
C40 C53 C54 C55 177.8(17)
C53 C54 C55 C56 0(3)
C54 C55 C56 C57 1(3)
C55 C56 C57 C58 0(3)
C56 C57 C58 C53 0(3)
C54 C53 C58 C57 0(2)
C40 C53 C58 C57 -177.2(16)
C65 C44 C59 C64 -121.8(14)
O11 C44 C59 C64 -3.4(17)
C43 C44 C59 C64 105.5(15)
C65 C44 C59 C60 55.8(16)
O11 C44 C59 C60 174.2(12)
C43 C44 C59 C60 -76.9(15)
C64 C59 C60 C61 -8(2)
C44 C59 C60 C61 174.1(13)
C59 C60 C61 C62 6(2)
C60 C61 C62 C63 -1(2)
C61 C62 C63 C64 -2(2)
C62 C63 C64 C59 -1(2)
C60 C59 C64 C63 6(2)
C44 C59 C64 C63 -176.7(15)
C59 C44 C65 C66 67.5(17)
O11 C44 C65 C66 -42.8(18)
C43 C44 C65 C66 -163.9(14)
C59 C44 C65 C70 -115.1(15)
O11 C44 C65 C70 134.7(13)
C43 C44 C65 C70 13.5(19)
C70 C65 C66 C67 6(3)
C44 C65 C66 C67 -176.3(16)
C65 C66 C67 C68 -4(3)
C66 C67 C68 C69 -2(3)
C67 C68 C69 C70 5(3)
C68 C69 C70 C65 -3(2)
C66 C65 C70 C69 -3(2)
C44 C65 C70 C69 179.8(13)
C40 O10 C40' C47' -29(4)
P2 O10 C40' C47' -163.4(10)
C40 O10 C40' C53' -135(4)
P2 O10 C40' C53' 89.9(13)
C40 O10 C40' C41' 74(4)
P2 O10 C40' C41' -60.6(13)
C42' O13' C41' C40' 149.1(13)
C42' O13' C41' C43' 8.2(15)
O10 C40' C41' O13' -153.3(12)
C47' C40' C41' O13' -53.4(17)
C53' C40' C41' O13' 71(3)
O10 C40' C41' C43' -25.4(19)
C47' C40' C41' C43' 74.5(16)
C53' C40' C41' C43' -161.0(19)
C43' O12' C42' O13' -25.2(15)
C43' O12' C42' C45' 92.4(15)
C43' O12' C42' C46' -141.6(14)
C41' O13' C42' O12' 9.4(15)
C41' O13' C42' C45' -111.2(14)
C41' O13' C42' C46' 124.5(13)
C42' O12' C43' C44' 154.6(12)
C42' O12' C43' C41' 30.8(15)
O13' C41' C43' O12' -22.9(14)
C40' C41' C43' O12' -157.3(14)
O13' C41' C43' C44' -141.1(12)
C40' C41' C43' C44' 84.6(19)
C44 O11 C44' C65' -38.6(19)
P2 O11 C44' C65' -84.4(13)
C44 O11 C44' C59' -153(3)
P2 O11 C44' C59' 160.9(10)
C44 O11 C44' C43' 88(2)
P2 O11 C44' C43' 42.6(14)
O12' C43' C44' O11 -174.7(11)
C41' C43' C44' O11 -57.7(13)
O12' C43' C44' C65' -61.3(17)
C41' C43' C44' C65' 55.7(16)
O12' C43' C44' C59' 62.1(15)
C41' C43' C44' C59' 179.2(11)
O10 C40' C47' C48' 27(2)
C53' C40' C47' C48' 137(2)
C41' C40' C47' C48' -77(2)
O10 C40' C47' C52' -159.5(18)
C53' C40' C47' C52' -49(2)
C41' C40' C47' C52' 96(2)
C52' C47' C48' C49' -1(4)
C40' C47' C48' C49' 173(2)
C47' C48' C49' C50' 2(4)
C48' C49' C50' C51' -2(4)
C49' C50' C51' C52' 1(4)
C50' C51' C52' C47' 1(3)
C48' C47' C52' C51' 0(3)
C40' C47' C52' C51' -174.1(19)
O10 C40' C53' C54' 35(3)
C47' C40' C53' C54' -67(3)
C41' C40' C53' C54' 169(2)
O10 C40' C53' C58' -145(2)
C47' C40' C53' C58' 113(2)
C41' C40' C53' C58' -11(3)
C58' C53' C54' C55' -3(4)
C40' C53' C54' C55' 177(2)
C53' C54' C55' C56' -3(4)
C54' C55' C56' C57' 8(4)
C55' C56' C57' C58' -6(4)
C56' C57' C58' C53' 0(4)
C54' C53' C58' C57' 5(4)
C40' C53' C58' C57' -175(2)
O11 C44' C59' C60' 165.1(14)
C65' C44' C59' C60' 53.9(19)
C43' C44' C59' C60' -77.9(18)
O11 C44' C59' C64' -19(2)
C65' C44' C59' C64' -130.4(17)
C43' C44' C59' C64' 97.8(19)
C64' C59' C60' C61' 1(3)
C44' C59' C60' C61' 176.9(18)
C59' C60' C61' C62' -2(3)
C60' C61' C62' C63' 2(4)
C61' C62' C63' C64' -1(3)
C62' C63' C64' C59' 0(3)
C60' C59' C64' C63' 0(3)
C44' C59' C64' C63' -175.9(17)
O11 C44' C65' C66' -32(2)
C59' C44' C65' C66' 88(2)
C43' C44' C65' C66' -148.0(17)
O11 C44' C65' C70' 139.7(15)
C59' C44' C65' C70' -99.7(18)
C43' C44' C65' C70' 24(2)
C70' C65' C66' C67' 4(3)
C44' C65' C66' C67' 177(2)
C65' C66' C67' C68' 1(4)
C66' C67' C68' C69' -6(3)
C67' C68' C69' C70' 5(3)
C68' C69' C70' C65' 1(3)
C66' C65' C70' C69' -5(3)
C44' C65' C70' C69' -177.3(16)

loop_
_platon_squeeze_void_nr
_platon_squeeze_void_average_x
_platon_squeeze_void_average_y
_platon_squeeze_void_average_z
_platon_squeeze_void_volume
_platon_squeeze_void_count_electrons
_platon_squeeze_void_content
1 -0.084 0.750 0.000 513 148 ' '
2 -0.138 0.250 0.500 513 148 ' '
